data_7714134
loop_
_publ_author_name
'Vanga, Mukundam'
'Diroll, Benjamin T.'
'Mu\~noz-Castro, Alvaro'
'Dias, Rasika'

_publ_section_title
;
 Filling the gap with a bulky diaryl boron group: fluorinated and
 non-fluorinated copper pyrazolates fitted with a dimesityl boron moiety
 on the backbone
;
_journal_name_full 'Dalton Transactions'
_journal_paper_doi 10.1039/D3DT03167E
_journal_year 2023
_chemical_formula_moiety 'C69 H66 B3 Cu3 F18 N6, 1.5(C7 H16)'
_chemical_formula_sum 'C79.5 H90 B3 Cu3 F18 N6'
_chemical_formula_weight 1694.62
_space_group_crystal_system triclinic
_space_group_IT_number 2
_space_group_name_Hall '-P 1'
_space_group_name_H-M_alt 'P -1'
_atom_sites_solution_hydrogens geom
_atom_sites_solution_primary dual
_audit_creation_date 2023-02-26
_audit_creation_method
;
Olex2 1.5
(compiled 2023.02.24 svn.rf166f9f3 for OlexSys, GUI svn.r6725)
;
_audit_update_record
;
2023-08-09 deposited with the CCDC.	2023-10-06 downloaded from the CCDC.
;
_cell_angle_alpha 72.604(2)
_cell_angle_beta 69.820(2)
_cell_angle_gamma 60.055(2)
_cell_formula_units_Z 2
_cell_length_a 16.9215(7)
_cell_length_b 16.9436(7)
_cell_length_c 17.6659(8)
_cell_measurement_reflns_used 9802
_cell_measurement_temperature 100.00
_cell_measurement_theta_max 30.47
_cell_measurement_theta_min 2.41
_cell_volume 4069.1(3)
_computing_cell_refinement 'SAINT V8.40B (?, 2016)'
_computing_data_collection 'APEX3 Ver. 2016.5-0 (Bruker-AXS, 2016)'
_computing_data_reduction 'SAINT V8.40B (?, 2016)'
_computing_molecular_graphics 'Olex2 1.5 (Dolomanov et al., 2009)'
_computing_publication_material 'Olex2 1.5 (Dolomanov et al., 2009)'
_computing_structure_refinement 'SHELXL 2018/3 (Sheldrick, 2015)'
_computing_structure_solution 'SHELXT 2018/2 (Sheldrick, 2018)'
_diffrn_ambient_temperature 100.00
_diffrn_detector 'charge-coupled device (CCD) area detector'
_diffrn_detector_area_resol_mean 7.9
_diffrn_detector_type 'Photon II 7 CPAD'
_diffrn_measured_fraction_theta_full 0.995
_diffrn_measured_fraction_theta_max 0.988
_diffrn_measurement_device 'three-circle diffractometer'
_diffrn_measurement_device_type 'Bruker D8 Quest Photon II 7'
_diffrn_measurement_method '\f and \w scans'
_diffrn_radiation_collimation '0.6 mm double-pinhole'
_diffrn_radiation_detector 'Photon II 7 CPAD'
_diffrn_radiation_monochromator 'curved graphite'
_diffrn_radiation_probe x-ray
_diffrn_radiation_type 'Mo K\a'
_diffrn_radiation_wavelength 0.71073
_diffrn_radiation_xray_symbol K-L~3~
_diffrn_reflns_av_R_equivalents 0.0269
_diffrn_reflns_av_unetI/netI 0.0364
_diffrn_reflns_Laue_measured_fraction_full 0.995
_diffrn_reflns_Laue_measured_fraction_max 0.988
_diffrn_reflns_limit_h_max 24
_diffrn_reflns_limit_h_min -24
_diffrn_reflns_limit_k_max 24
_diffrn_reflns_limit_k_min -24
_diffrn_reflns_limit_l_max 25
_diffrn_reflns_limit_l_min -25
_diffrn_reflns_number 68277
_diffrn_reflns_point_group_measured_fraction_full 0.995
_diffrn_reflns_point_group_measured_fraction_max 0.988
_diffrn_reflns_theta_full 25.242
_diffrn_reflns_theta_max 30.532
_diffrn_reflns_theta_min 2.559
_diffrn_source 'fine-focus sealed X-ray tube'
_diffrn_source_current 30.0
_diffrn_source_power 1.5
_diffrn_source_type 'KFF MO-2KC-90'
_diffrn_source_voltage 50.0
_diffrn_standards_number 0
_exptl_absorpt_coefficient_mu 0.864
_exptl_absorpt_correction_T_max 0.7461
_exptl_absorpt_correction_T_min 0.6784
_exptl_absorpt_correction_type multi-scan
_exptl_absorpt_process_details
;
SADABS-2016/2 (Bruker,2016/2) was used for absorption correction.
wR2(int) was 0.0458 before and 0.0384 after correction.
The Ratio of minimum to maximum transmission is 0.9093.
The \l/2 correction factor is Not present.
;
_exptl_crystal_colour colourless
_exptl_crystal_colour_primary colourless
_exptl_crystal_density_diffrn 1.383
_exptl_crystal_density_method 'not measured'
_exptl_crystal_description plates
_exptl_crystal_F_000 1746
_exptl_crystal_size_max 0.2
_exptl_crystal_size_mid 0.19
_exptl_crystal_size_min 0.03
_refine_diff_density_max 0.866
_refine_diff_density_min -0.715
_refine_diff_density_rms 0.073
_refine_ls_extinction_method none
_refine_ls_goodness_of_fit_ref 1.014
_refine_ls_hydrogen_treatment constr
_refine_ls_matrix_type full
_refine_ls_number_parameters 1134
_refine_ls_number_reflns 24572
_refine_ls_number_restraints 441
_refine_ls_restrained_S_all 1.024
_refine_ls_R_factor_all 0.0617
_refine_ls_R_factor_gt 0.0436
_refine_ls_shift/su_max 0.001
_refine_ls_shift/su_mean 0.000
_refine_ls_structure_factor_coef Fsqd
_refine_ls_weighting_details 'w=1/[\s^2^(Fo^2^)+(0.0470P)^2^+3.8326P] where P=(Fo^2^+2Fc^2^)/3'
_refine_ls_weighting_scheme calc
_refine_ls_wR_factor_gt 0.1014
_refine_ls_wR_factor_ref 0.1093
_reflns_Friedel_coverage 0.000
_reflns_number_gt 19360
_reflns_number_total 24572
_reflns_threshold_expression 'I > 2\s(I)'
_cod_data_source_file d3dt03167e2.cif
_cod_data_source_block hrd85_0m_a
_cod_original_formula_sum 'C79.50 H90 B3 Cu3 F18 N6'
_cod_database_code 7714134
_shelx_shelxl_version_number 2018/3
_shelx_space_group_comment
;
The symmetry employed for this shelxl refinement is uniquely defined
by the following loop, which should always be used as a source of
symmetry information in preference to the above space-group names.
They are only intended as comments.
;
_shelx_estimated_absorpt_t_max 0.975
_shelx_estimated_absorpt_t_min 0.846
_olex2_refinement_description
;
1. Fixed Uiso
 At 1.2 times of:
  All C(H) groups, All C(H,H) groups
 At 1.5 times of:
  All C(H,H,H) groups
2. Restrained distances
 C83-C82 = C82-C81 = C81-C80 = C80-C79 = C79-C78 = C78-C77
 1.52 with sigma of 0.02
 C1A-C1B = C1B-C1C = C1C-C1D = C1D-C1E = C1E-C1F = C1F-C1G
 1.52 with sigma of 0.02
 C1H-C1I = C1I-C1J = C1J-C1K = C1K-C1L = C1L-C1M = C1M-C1N
 1.52 with sigma of 0.02
 C83-C81
 2.53 with sigma of 0.04
 C82-C80 = C80-C78
 2.55 with sigma of 0.04
 C81-C79 = C79-C77
 2.54 with sigma of 0.04
 C1A-C1C
 2.53 with sigma of 0.04
 C1B-C1D = C1D-C1F
 2.55 with sigma of 0.04
 C1C-C1E = C1E-C1G
 2.54 with sigma of 0.04
 C1H-C1J
 2.53 with sigma of 0.04
 C1I-C1K = C1K-C1M
 2.55 with sigma of 0.04
 C1J-C1L = C1L-C1N
 2.54 with sigma of 0.04
 C83-C82 \\sim C82-C81 \\sim C81-C80 \\sim C80-C79 \\sim C79-C78 \\sim C78-C77
 with sigma of 0.02
 C83-C81 \\sim C81-C79 \\sim C82-C80 \\sim C80-C78 \\sim C79-C77
 with sigma of 0.02
 C1A-C1B \\sim C1B-C1C \\sim C1C-C1D \\sim C1D-C1E \\sim C1E-C1F \\sim C1F-C1G
 with sigma of 0.02
 C1A-C1C \\sim C1C-C1E \\sim C1B-C1D \\sim C1D-C1F \\sim C1E-C1G
 with sigma of 0.02
 C1H-C1I \\sim C1I-C1J \\sim C1J-C1K \\sim C1K-C1L \\sim C1L-C1M \\sim C1M-C1N
 with sigma of 0.02
 C1H-C1J \\sim C1J-C1L \\sim C1I-C1K \\sim C1K-C1M \\sim C1L-C1N
 with sigma of 0.02
 F16-C51 \\sim F16A-C51
 with sigma of 0.02
 F17-C51 \\sim F17A-C51
 with sigma of 0.02
 F18-C51 \\sim F18A-C51
 with sigma of 0.02
 F16A-F18A \\sim F16A-F17A \\sim F18A-F17A \\sim F16-F17 \\sim F16-F18 \\sim
F17-F18
 with sigma of 0.04
 C51-F16A \\sim C51-F18A \\sim C51-F17A \\sim C51-F16 \\sim C51-F17 \\sim
C51-F18
 with sigma of 0.008
3. Uiso/Uaniso restraints and constraints
C77 \\sim C78 \\sim C79 \\sim C80 \\sim C81 \\sim C82 \\sim C83: within 2A with
sigma of 0.04 and sigma for terminal atoms of 0.08 within 2A
C1A \\sim C1B \\sim C1C \\sim C1D \\sim C1E \\sim C1F \\sim C1G: within 2A with
sigma of 0.04 and sigma for terminal atoms of 0.08 within 2A
C1H \\sim C1I \\sim C1J \\sim C1K \\sim C1L \\sim C1M \\sim C1N: within 2A with
sigma of 0.04 and sigma for terminal atoms of 0.08 within 2A
F16A \\sim F16 \\sim F18A \\sim F18 \\sim F17A \\sim F17: within 2A with sigma
of 0.005 and sigma for terminal atoms of 0.005 within 2A
4. Rigid body (RIGU) restrains
 C77, C78, C79, C80, C81, C82, C83
 with sigma for 1-2 distances of 0.004 and sigma for 1-3 distances of 0.004
 C1A, C1B, C1C, C1D, C1E, C1F, C1G
 with sigma for 1-2 distances of 0.004 and sigma for 1-3 distances of 0.004
 C1H, C1I, C1J, C1K, C1L, C1M, C1N
 with sigma for 1-2 distances of 0.004 and sigma for 1-3 distances of 0.004
 C49, C51, F18, F17, F16
 with sigma for 1-2 distances of 0.002 and sigma for 1-3 distances of 0.002
 F16A, F17A, F18A, C49, C51
 with sigma for 1-2 distances of 0.002 and sigma for 1-3 distances of 0.002
5. Others
 Sof(C1H)=Sof(H1HA)=Sof(H1HB)=Sof(H1HC)=Sof(C1I)=Sof(H1IA)=Sof(H1IB)=Sof(C1J)=
 Sof(H1JA)=Sof(H1JB)=Sof(C1K)=Sof(H1KA)=Sof(H1KB)=Sof(C1L)=Sof(H1LA)=Sof(H1LB)=
 Sof(C1M)=Sof(H1MA)=Sof(H1MB)=Sof(C1N)=Sof(H1NA)=Sof(H1NB)=Sof(H1NC)=1-FVAR(1)
 Sof(C1A)=Sof(H1AA)=Sof(H1AB)=Sof(H1AC)=Sof(C1B)=Sof(H1BA)=Sof(H1BB)=Sof(C1C)=
 Sof(H1CA)=Sof(H1CB)=Sof(C1D)=Sof(H1DA)=Sof(H1DB)=Sof(C1E)=Sof(H1EA)=Sof(H1EB)=
 Sof(C1F)=Sof(H1FA)=Sof(H1FB)=Sof(C1G)=Sof(H1GA)=Sof(H1GB)=Sof(H1GC)=FVAR(1)
 Sof(F16A)=Sof(F18A)=Sof(F17A)=1-FVAR(2)
 Sof(F16)=Sof(F17)=Sof(F18)=FVAR(2)
 Fixed Sof: C77(0.5) H77A(0.5) H77B(0.5) H77C(0.5) C78(0.5) H78A(0.5)
 H78B(0.5) C79(0.5) H79A(0.5) H79B(0.5) C80(0.5) H80A(0.5) H80B(0.5) C81(0.5)
 H81A(0.5) H81B(0.5) C82(0.5) H82A(0.5) H82B(0.5) C83(0.5) H83A(0.5) H83B(0.5)
 H83C(0.5)
6.a Secondary CH2 refined with riding coordinates:
 C78(H78A,H78B), C79(H79A,H79B), C80(H80A,H80B), C81(H81A,H81B), C82(H82A,
 H82B), C1B(H1BA,H1BB), C1C(H1CA,H1CB), C1D(H1DA,H1DB), C1E(H1EA,H1EB),
 C1F(H1FA,H1FB), C1I(H1IA,H1IB), C1J(H1JA,H1JB), C1K(H1KA,H1KB), C1L(H1LA,H1LB),
  C1M(H1MA,H1MB)
6.b Aromatic/amide H refined with riding coordinates:
 C8(H8), C10(H10), C17(H17), C19(H19), C31(H31), C33(H33), C40(H40), C42(H42),
 C54(H54), C56(H56), C63(H63), C65(H65)
6.c Idealised Me refined as rotating group:
 C12(H12A,H12B,H12C), C13(H13A,H13B,H13C), C14(H14A,H14B,H14C), C21(H21A,H21B,
 H21C), C22(H22A,H22B,H22C), C23(H23A,H23B,H23C), C35(H35A,H35B,H35C), C36(H36A,
 H36B,H36C), C37(H37A,H37B,H37C), C44(H44A,H44B,H44C), C45(H45A,H45B,H45C),
 C46(H46A,H46B,H46C), C58(H58A,H58B,H58C), C59(H59A,H59B,H59C), C60(H60A,H60B,
 H60C), C67(H67A,H67B,H67C), C68(H68A,H68B,H68C), C69(H69A,H69B,H69C), C77(H77A,
 H77B,H77C), C83(H83A,H83B,H83C), C1A(H1AA,H1AB,H1AC), C1G(H1GA,H1GB,H1GC),
 C1H(H1HA,H1HB,H1HC), C1N(H1NA,H1NB,H1NC)
;
_olex2_submission_special_instructions 'No special instructions were received'

loop_
_space_group_symop_operation_xyz
'x, y, z'
'-x, -y, -z'

loop_
_atom_site_label
_atom_site_type_symbol
_atom_site_fract_x
_atom_site_fract_y
_atom_site_fract_z
_atom_site_U_iso_or_equiv
_atom_site_adp_type
_atom_site_occupancy
_atom_site_site_symmetry_order
_atom_site_calc_flag
_atom_site_refinement_flags_posn
_atom_site_refinement_flags_adp
_atom_site_refinement_flags_occupancy
_atom_site_disorder_assembly
_atom_site_disorder_group
Cu1 Cu 0.23979(2) 0.65626(2) 0.21332(2) 0.01711(5) Uani 1 1 d . . . . .
Cu2 Cu 0.45488(2) 0.53920(2) 0.23361(2) 0.02236(6) Uani 1 1 d . . . . .
Cu3 Cu 0.33540(2) 0.43326(2) 0.25525(2) 0.02007(6) Uani 1 1 d . . . . .
F1 F 0.20836(8) 0.95373(8) 0.13513(8) 0.0249(2) Uani 1 1 d . . . . .
F2 F 0.12527(8) 0.90947(9) 0.24497(8) 0.0292(3) Uani 1 1 d . . . . .
F3 F 0.16895(9) 0.85093(8) 0.13702(9) 0.0328(3) Uani 1 1 d . . . . .
F4 F 0.49774(9) 0.74634(8) 0.31191(8) 0.0290(3) Uani 1 1 d . . . . .
F5 F 0.52802(9) 0.60707(8) 0.31156(9) 0.0329(3) Uani 1 1 d . . . . .
F6 F 0.58022(8) 0.68347(10) 0.20359(9) 0.0341(3) Uani 1 1 d . . . . .
F7 F 0.64851(9) 0.46386(10) 0.22005(14) 0.0621(6) Uani 1 1 d . . . . .
F8 F 0.74215(9) 0.32413(10) 0.25898(10) 0.0381(3) Uani 1 1 d . . . . .
F9 F 0.73308(10) 0.36956(11) 0.13409(10) 0.0440(4) Uani 1 1 d . . . . .
F10 F 0.54750(8) 0.13186(8) 0.24330(10) 0.0365(3) Uani 1 1 d . . . . .
F11 F 0.45772(13) 0.18094(12) 0.35497(10) 0.0548(5) Uani 1 1 d . . . . .
F12 F 0.40952(10) 0.24143(9) 0.24503(12) 0.0509(5) Uani 1 1 d . . . . .
F13 F 0.22214(9) 0.33247(8) 0.34453(9) 0.0349(3) Uani 1 1 d . . . . .
F14 F 0.08914(8) 0.35903(8) 0.33055(9) 0.0316(3) Uani 1 1 d . . . . .
F15 F 0.21091(10) 0.32285(9) 0.23049(9) 0.0359(3) Uani 1 1 d . . . . .
F16 F 0.06153(11) 0.77094(10) 0.17496(14) 0.0392(5) Uani 0.898(3) 1 d D U P A 1
F17 F -0.04810(11) 0.75537(10) 0.27402(10) 0.0345(4) Uani 0.898(3) 1 d D U P A 1
F18 F -0.03208(13) 0.7292(2) 0.15664(16) 0.0296(5) Uani 0.898(3) 1 d D U P A 1
N1 N 0.30885(10) 0.71709(10) 0.20849(10) 0.0159(3) Uani 1 1 d . . . . .
N2 N 0.39256(10) 0.66633(10) 0.23095(10) 0.0180(3) Uani 1 1 d . . . . .
N3 N 0.51586(11) 0.41217(11) 0.23524(12) 0.0246(4) Uani 1 1 d . . . . .
N4 N 0.46355(10) 0.36627(11) 0.25147(11) 0.0211(3) Uani 1 1 d . . . . .
N5 N 0.20880(10) 0.49931(10) 0.25334(10) 0.0178(3) Uani 1 1 d . . . . .
N6 N 0.16978(10) 0.59240(10) 0.22960(10) 0.0178(3) Uani 1 1 d . . . . .
C1 C 0.28466(11) 0.80638(12) 0.20553(11) 0.0141(3) Uani 1 1 d . . . . .
C2 C 0.35149(12) 0.81817(12) 0.22458(11) 0.0144(3) Uani 1 1 d . . . . .
C3 C 0.41776(12) 0.72661(12) 0.23969(11) 0.0164(3) Uani 1 1 d . . . . .
C4 C 0.19670(12) 0.87989(12) 0.18111(11) 0.0169(3) Uani 1 1 d . . . . .
C5 C 0.50620(13) 0.69098(13) 0.26624(13) 0.0215(4) Uani 1 1 d . . . . .
C6 C 0.25956(12) 0.98445(12) 0.27258(11) 0.0159(3) Uani 1 1 d . . . . .
C7 C 0.22117(13) 1.07802(13) 0.23515(12) 0.0189(3) Uani 1 1 d . . . . .
C8 C 0.13399(14) 1.14122(13) 0.27304(13) 0.0238(4) Uani 1 1 d . . . . .
H8 H 0.108119 1.203108 0.246314 0.029 Uiso 1 1 calc R U . . .
C9 C 0.08411(14) 1.11621(15) 0.34854(14) 0.0264(4) Uani 1 1 d . . . . .
C10 C 0.12368(14) 1.02577(15) 0.38720(13) 0.0255(4) Uani 1 1 d . . . . .
H10 H 0.091438 1.008492 0.440168 0.031 Uiso 1 1 calc R U . . .
C11 C 0.20931(13) 0.95969(13) 0.35049(11) 0.0188(3) Uani 1 1 d . . . . .
C12 C 0.27033(15) 1.11257(14) 0.15316(13) 0.0258(4) Uani 1 1 d . . . . .
H12A H 0.325522 1.113412 0.158785 0.039 Uiso 1 1 calc R U . . .
H12B H 0.227261 1.175097 0.133253 0.039 Uiso 1 1 calc R U . . .
H12C H 0.290104 1.071637 0.114248 0.039 Uiso 1 1 calc R U . . .
C13 C -0.01127(17) 1.18618(18) 0.38696(17) 0.0414(6) Uani 1 1 d . . . . .
H13A H -0.038270 1.156042 0.438217 0.062 Uiso 1 1 calc R U . . .
H13B H -0.052687 1.212189 0.349507 0.062 Uiso 1 1 calc R U . . .
H13C H -0.004668 1.235648 0.398060 0.062 Uiso 1 1 calc R U . . .
C14 C 0.24574(15) 0.86307(15) 0.39833(13) 0.0275(4) Uani 1 1 d . . . . .
H14A H 0.228417 0.825017 0.381171 0.041 Uiso 1 1 calc R U . . .
H14B H 0.218113 0.865757 0.456772 0.041 Uiso 1 1 calc R U . . .
H14C H 0.314238 0.835990 0.387966 0.041 Uiso 1 1 calc R U . . .
C15 C 0.44431(12) 0.92121(11) 0.17953(11) 0.0141(3) Uani 1 1 d . . . . .
C16 C 0.48296(12) 0.95229(12) 0.21757(11) 0.0164(3) Uani 1 1 d . . . . .
C17 C 0.57060(13) 0.95119(13) 0.18035(11) 0.0180(3) Uani 1 1 d . . . . .
H17 H 0.596284 0.970585 0.207300 0.022 Uiso 1 1 calc R U . . .
C18 C 0.62146(13) 0.92260(13) 0.10511(12) 0.0194(3) Uani 1 1 d . . . . .
C19 C 0.58182(13) 0.89648(13) 0.06593(11) 0.0194(3) Uani 1 1 d . . . . .
H19 H 0.614791 0.879111 0.013361 0.023 Uiso 1 1 calc R U . . .
C20 C 0.49479(12) 0.89498(12) 0.10155(11) 0.0167(3) Uani 1 1 d . . . . .
C21 C 0.43284(14) 0.98512(15) 0.29921(12) 0.0245(4) Uani 1 1 d . . . . .
H21A H 0.475069 0.993464 0.319214 0.037 Uiso 1 1 calc R U . . .
H21B H 0.413698 0.939276 0.338229 0.037 Uiso 1 1 calc R U . . .
H21C H 0.377172 1.043960 0.293254 0.037 Uiso 1 1 calc R U . . .
C22 C 0.71674(14) 0.92112(17) 0.06708(13) 0.0282(4) Uani 1 1 d . . . . .
H22A H 0.709813 0.984420 0.052335 0.042 Uiso 1 1 calc R U . . .
H22B H 0.745818 0.891829 0.017968 0.042 Uiso 1 1 calc R U . . .
H22C H 0.756517 0.886150 0.106234 0.042 Uiso 1 1 calc R U . . .
C23 C 0.45746(14) 0.86777(15) 0.05195(12) 0.0238(4) Uani 1 1 d . . . . .
H23A H 0.472297 0.802228 0.068771 0.036 Uiso 1 1 calc R U . . .
H23B H 0.486679 0.878814 -0.006152 0.036 Uiso 1 1 calc R U . . .
H23C H 0.389251 0.904659 0.061132 0.036 Uiso 1 1 calc R U . . .
C24 C 0.60594(12) 0.34781(13) 0.23033(13) 0.0222(4) Uani 1 1 d . . . . .
C25 C 0.61538(12) 0.25796(12) 0.24564(12) 0.0183(3) Uani 1 1 d . . . . .
C26 C 0.52192(12) 0.27558(12) 0.25860(12) 0.0182(3) Uani 1 1 d . . . . .
C27 C 0.68234(14) 0.37681(14) 0.21061(16) 0.0309(5) Uani 1 1 d . . . . .
C28 C 0.48403(13) 0.20758(13) 0.27601(14) 0.0252(4) Uani 1 1 d . . . . .
C29 C 0.70431(12) 0.08660(12) 0.32679(11) 0.0176(3) Uani 1 1 d . . . . .
C30 C 0.67489(14) 0.10546(14) 0.40739(12) 0.0233(4) Uani 1 1 d . . . . .
C31 C 0.68925(16) 0.03353(16) 0.47281(13) 0.0305(5) Uani 1 1 d . . . . .
H31 H 0.671595 0.047309 0.526245 0.037 Uiso 1 1 calc R U . . .
C32 C 0.72860(17) -0.05778(16) 0.46238(13) 0.0315(5) Uani 1 1 d . . . . .
C33 C 0.75295(15) -0.07606(14) 0.38379(13) 0.0256(4) Uani 1 1 d . . . . .
H33 H 0.776995 -0.137784 0.375847 0.031 Uiso 1 1 calc R U . . .
C34 C 0.74312(12) -0.00643(13) 0.31624(12) 0.0188(3) Uani 1 1 d . . . . .
C35 C 0.63194(16) 0.20240(15) 0.42582(14) 0.0313(5) Uani 1 1 d . . . . .
H35A H 0.571914 0.239403 0.409872 0.047 Uiso 1 1 calc R U . . .
H35B H 0.674671 0.230413 0.395101 0.047 Uiso 1 1 calc R U . . .
H35C H 0.621482 0.200068 0.484415 0.047 Uiso 1 1 calc R U . . .
C36 C 0.7442(2) -0.13447(19) 0.53463(16) 0.0484(7) Uani 1 1 d . . . . .
H36A H 0.772726 -0.125106 0.568869 0.073 Uiso 1 1 calc R U . . .
H36B H 0.786015 -0.193876 0.515154 0.073 Uiso 1 1 calc R U . . .
H36C H 0.683826 -0.134134 0.566691 0.073 Uiso 1 1 calc R U . . .
C37 C 0.77545(13) -0.03474(13) 0.23334(12) 0.0211(4) Uani 1 1 d . . . . .
H37A H 0.839389 -0.041182 0.207944 0.032 Uiso 1 1 calc R U . . .
H37B H 0.733253 0.012388 0.198771 0.032 Uiso 1 1 calc R U . . .
H37C H 0.774677 -0.093802 0.239497 0.032 Uiso 1 1 calc R U . . .
C38 C 0.79666(12) 0.14725(12) 0.18104(11) 0.0160(3) Uani 1 1 d . . . . .
C39 C 0.88491(12) 0.10870(12) 0.20027(11) 0.0158(3) Uani 1 1 d . . . . .
C40 C 0.96621(12) 0.08942(12) 0.13785(11) 0.0174(3) Uani 1 1 d . . . . .
H40 H 1.024750 0.064422 0.151422 0.021 Uiso 1 1 calc R U . . .
C41 C 0.96481(13) 0.10540(12) 0.05645(12) 0.0190(3) Uani 1 1 d . . . . .
C42 C 0.87819(14) 0.14417(14) 0.03786(12) 0.0230(4) Uani 1 1 d . . . . .
H42 H 0.875736 0.156187 -0.017569 0.028 Uiso 1 1 calc R U . . .
C43 C 0.79500(13) 0.16589(13) 0.09807(12) 0.0207(4) Uani 1 1 d . . . . .
C44 C 0.89537(13) 0.08851(15) 0.28670(12) 0.0243(4) Uani 1 1 d . . . . .
H44A H 0.889594 0.031627 0.314974 0.036 Uiso 1 1 calc R U . . .
H44B H 0.846191 0.139761 0.315743 0.036 Uiso 1 1 calc R U . . .
H44C H 0.957111 0.081056 0.285307 0.036 Uiso 1 1 calc R U . . .
C45 C 1.05431(14) 0.08233(15) -0.00959(13) 0.0250(4) Uani 1 1 d . . . . .
H45A H 1.046213 0.068746 -0.055834 0.038 Uiso 1 1 calc R U . . .
H45B H 1.105588 0.028347 0.011860 0.038 Uiso 1 1 calc R U . . .
H45C H 1.069356 0.134911 -0.027755 0.038 Uiso 1 1 calc R U . . .
C46 C 0.70464(15) 0.20509(18) 0.07063(14) 0.0341(5) Uani 1 1 d . . . . .
H46A H 0.666751 0.269877 0.078262 0.051 Uiso 1 1 calc R U . . .
H46B H 0.669134 0.169939 0.103180 0.051 Uiso 1 1 calc R U . . .
H46C H 0.719876 0.200684 0.012804 0.051 Uiso 1 1 calc R U . . .
C47 C 0.14305(12) 0.47111(12) 0.26452(12) 0.0161(3) Uani 1 1 d . . . . .
C48 C 0.05875(12) 0.54461(12) 0.24988(11) 0.0161(3) Uani 1 1 d . . . . .
C49 C 0.08027(12) 0.61933(12) 0.22929(12) 0.0169(3) Uani 1 1 d . . . . .
C50 C 0.16622(13) 0.37149(13) 0.29211(13) 0.0226(4) Uani 1 1 d . . . . .
C51 C 0.01696(13) 0.71857(13) 0.20694(13) 0.0260(4) Uani 1 1 d D . . . .
C52 C -0.13033(12) 0.61246(12) 0.29581(12) 0.0164(3) Uani 1 1 d . . . . .
C53 C -0.20618(12) 0.67020(13) 0.25716(12) 0.0186(3) Uani 1 1 d . . . . .
C54 C -0.29030(13) 0.73219(14) 0.29995(13) 0.0234(4) Uani 1 1 d . . . . .
H54 H -0.339514 0.772487 0.272759 0.028 Uiso 1 1 calc R U . . .
C55 C -0.30454(13) 0.73699(15) 0.38071(14) 0.0265(4) Uani 1 1 d . . . . .
C56 C -0.23117(14) 0.67835(15) 0.41913(13) 0.0253(4) Uani 1 1 d . . . . .
H56 H -0.240283 0.679699 0.474977 0.030 Uiso 1 1 calc R U . . .
C57 C -0.14489(13) 0.61785(13) 0.37791(12) 0.0204(4) Uani 1 1 d . . . . .
C58 C -0.19892(14) 0.66773(15) 0.17028(13) 0.0256(4) Uani 1 1 d . . . . .
H58A H -0.199269 0.610906 0.167757 0.038 Uiso 1 1 calc R U . . .
H58B H -0.140380 0.669512 0.135312 0.038 Uiso 1 1 calc R U . . .
H58C H -0.252404 0.721152 0.151337 0.038 Uiso 1 1 calc R U . . .
C59 C -0.39706(16) 0.80438(19) 0.42611(17) 0.0407(6) Uani 1 1 d . . . . .
H59A H -0.402604 0.784634 0.485045 0.061 Uiso 1 1 calc R U . . .
H59B H -0.448924 0.806110 0.411672 0.061 Uiso 1 1 calc R U . . .
H59C H -0.399503 0.865983 0.410978 0.061 Uiso 1 1 calc R U . . .
C60 C -0.07033(15) 0.55723(16) 0.42616(13) 0.0293(4) Uani 1 1 d . . . . .
H60A H -0.020905 0.577773 0.407254 0.044 Uiso 1 1 calc R U . . .
H60B H -0.043157 0.493110 0.418126 0.044 Uiso 1 1 calc R U . . .
H60C H -0.098711 0.561621 0.484286 0.044 Uiso 1 1 calc R U . . .
C61 C -0.02143(12) 0.47742(12) 0.19557(12) 0.0176(3) Uani 1 1 d . . . . .
C62 C 0.04217(13) 0.46486(13) 0.11800(12) 0.0209(4) Uani 1 1 d . . . . .
C63 C 0.05596(15) 0.39952(15) 0.07605(13) 0.0250(4) Uani 1 1 d . . . . .
H63 H 0.097995 0.392930 0.023687 0.030 Uiso 1 1 calc R U . . .
C64 C 0.01008(15) 0.34394(14) 0.10857(13) 0.0250(4) Uani 1 1 d . . . . .
C65 C -0.05400(14) 0.35730(14) 0.18347(13) 0.0245(4) Uani 1 1 d . . . . .
H65 H -0.086904 0.320491 0.205833 0.029 Uiso 1 1 calc R U . . .
C66 C -0.07164(12) 0.42301(13) 0.22696(12) 0.0203(4) Uani 1 1 d . . . . .
C67 C 0.09471(15) 0.52295(16) 0.07461(13) 0.0276(4) Uani 1 1 d . . . . .
H67A H 0.150533 0.498467 0.095597 0.041 Uiso 1 1 calc R U . . .
H67B H 0.053764 0.586797 0.084324 0.041 Uiso 1 1 calc R U . . .
H67C H 0.113781 0.521143 0.015856 0.041 Uiso 1 1 calc R U . . .
C68 C 0.02940(19) 0.27041(17) 0.06423(15) 0.0353(5) Uani 1 1 d . . . . .
H68A H 0.066874 0.278182 0.008631 0.053 Uiso 1 1 calc R U . . .
H68B H -0.030160 0.275781 0.061905 0.053 Uiso 1 1 calc R U . . .
H68C H 0.064047 0.209458 0.093320 0.053 Uiso 1 1 calc R U . . .
C69 C -0.14373(14) 0.43301(15) 0.30786(14) 0.0278(4) Uani 1 1 d . . . . .
H69A H -0.198085 0.493351 0.303402 0.042 Uiso 1 1 calc R U . . .
H69B H -0.115887 0.427926 0.350432 0.042 Uiso 1 1 calc R U . . .
H69C H -0.163869 0.384226 0.322074 0.042 Uiso 1 1 calc R U . . .
B1 B 0.35187(13) 0.91065(13) 0.22582(12) 0.0143(3) Uani 1 1 d . . . . .
B2 B 0.70542(13) 0.16325(14) 0.25087(13) 0.0163(4) Uani 1 1 d . . . . .
B3 B -0.03383(13) 0.54469(13) 0.24742(13) 0.0156(4) Uani 1 1 d . . . . .
C77 C 0.3479(7) 0.3407(6) 0.0266(7) 0.098(3) Uani 0.5 1 d D U P B -1
H77A H 0.380430 0.327310 -0.029164 0.148 Uiso 0.5 1 calc R U P B -1
H77B H 0.282056 0.354062 0.036896 0.148 Uiso 0.5 1 calc R U P B -1
H77C H 0.377975 0.287230 0.065507 0.148 Uiso 0.5 1 calc R U P B -1
C78 C 0.3530(7) 0.4217(7) 0.0366(7) 0.063(2) Uani 0.5 1 d D U P B -1
H78A H 0.305558 0.477426 0.011018 0.075 Uiso 0.5 1 calc R U P B -1
H78B H 0.333445 0.424503 0.095797 0.075 Uiso 0.5 1 calc R U P B -1
C79 C 0.4417(8) 0.4283(10) 0.0046(15) 0.089(5) Uani 0.5 1 d D U P B -1
H79A H 0.488822 0.372781 0.030772 0.106 Uiso 0.5 1 calc R U P B -1
H79B H 0.461615 0.424362 -0.054359 0.106 Uiso 0.5 1 calc R U P B -1
C80 C 0.4483(10) 0.5076(9) 0.0127(12) 0.084(4) Uani 0.5 1 d D U P B -1
H80A H 0.427868 0.511270 0.071754 0.101 Uiso 0.5 1 calc R U P B -1
H80B H 0.400653 0.562780 -0.013201 0.101 Uiso 0.5 1 calc R U P B -1
C81 C 0.5354(9) 0.5179(9) -0.0183(10) 0.085(4) Uani 0.5 1 d D U P B -1
H81A H 0.584105 0.461766 0.005620 0.102 Uiso 0.5 1 calc R U P B -1
H81B H 0.554457 0.517713 -0.077891 0.102 Uiso 0.5 1 calc R U P B -1
C82 C 0.5395(9) 0.5966(11) -0.0056(16) 0.086(4) Uani 0.5 1 d D U P B -1
H82A H 0.492222 0.652092 -0.031704 0.104 Uiso 0.5 1 calc R U P B -1
H82B H 0.516490 0.598244 0.053814 0.104 Uiso 0.5 1 calc R U P B -1
C83 C 0.6232(9) 0.6098(10) -0.0310(12) 0.119(6) Uani 0.5 1 d D U P B -1
H83A H 0.669666 0.570422 -0.071966 0.179 Uiso 0.5 1 calc R U P B -1
H83B H 0.649040 0.593452 0.016358 0.179 Uiso 0.5 1 calc R U P B -1
H83C H 0.607753 0.674531 -0.054548 0.179 Uiso 0.5 1 calc R U P B -1
C1A C 0.4928(5) 0.4242(5) 0.4876(5) 0.093(2) Uani 0.648(7) 1 d D U P C 1
H1AA H 0.524214 0.448107 0.434978 0.140 Uiso 0.648(7) 1 calc R U P C 1
H1AB H 0.532491 0.358397 0.502124 0.140 Uiso 0.648(7) 1 calc R U P C 1
H1AC H 0.481944 0.457565 0.529769 0.140 Uiso 0.648(7) 1 calc R U P C 1
C1B C 0.4022(7) 0.4371(8) 0.4817(11) 0.104(4) Uani 0.648(7) 1 d D U P C 1
H1BA H 0.371730 0.410946 0.534428 0.125 Uiso 0.648(7) 1 calc R U P C 1
H1BB H 0.413505 0.403111 0.439270 0.125 Uiso 0.648(7) 1 calc R U P C 1
C1C C 0.3373(5) 0.5375(6) 0.4607(5) 0.074(2) Uani 0.648(7) 1 d D U P C 1
H1CA H 0.327780 0.571019 0.502852 0.089 Uiso 0.648(7) 1 calc R U P C 1
H1CB H 0.368541 0.562883 0.407968 0.089 Uiso 0.648(7) 1 calc R U P C 1
C1D C 0.2430(5) 0.5563(5) 0.4545(5) 0.074(2) Uani 0.648(7) 1 d D U P C 1
H1DA H 0.211551 0.530977 0.507134 0.089 Uiso 0.648(7) 1 calc R U P C 1
H1DB H 0.252154 0.523610 0.411978 0.089 Uiso 0.648(7) 1 calc R U P C 1
C1E C 0.1798(5) 0.6577(5) 0.4340(5) 0.081(3) Uani 0.648(7) 1 d D U P C 1
H1EA H 0.177031 0.690736 0.473280 0.097 Uiso 0.648(7) 1 calc R U P C 1
H1EB H 0.209248 0.680935 0.379056 0.097 Uiso 0.648(7) 1 calc R U P C 1
C1F C 0.0823(6) 0.6821(5) 0.4349(4) 0.087(3) Uani 0.648(7) 1 d D U P C 1
H1FA H 0.050240 0.665595 0.491366 0.104 Uiso 0.648(7) 1 calc R U P C 1
H1FB H 0.084758 0.644080 0.400351 0.104 Uiso 0.648(7) 1 calc R U P C 1
C1G C 0.0239(7) 0.7825(6) 0.4053(5) 0.113(3) Uani 0.648(7) 1 d D U P C 1
H1GA H 0.049138 0.797356 0.346845 0.169 Uiso 0.648(7) 1 calc R U P C 1
H1GB H 0.025902 0.821409 0.435330 0.169 Uiso 0.648(7) 1 calc R U P C 1
H1GC H -0.041187 0.793756 0.414658 0.169 Uiso 0.648(7) 1 calc R U P C 1
C1H C 0.4051(12) 0.4357(13) 0.4627(15) 0.074(5) Uani 0.352(7) 1 d D U P C 2
H1HA H 0.450330 0.451627 0.416993 0.111 Uiso 0.352(7) 1 calc R U P C 2
H1HB H 0.389610 0.394989 0.447265 0.111 Uiso 0.352(7) 1 calc R U P C 2
H1HC H 0.432495 0.404096 0.510271 0.111 Uiso 0.352(7) 1 calc R U P C 2
C1I C 0.3173(9) 0.5222(10) 0.4835(8) 0.071(4) Uani 0.352(7) 1 d D U P C 2
H1IA H 0.283739 0.509727 0.540501 0.086 Uiso 0.352(7) 1 calc R U P C 2
H1IB H 0.335466 0.570430 0.480697 0.086 Uiso 0.352(7) 1 calc R U P C 2
C1J C 0.2513(8) 0.5591(12) 0.4295(8) 0.067(4) Uani 0.352(7) 1 d D U P C 2
H1JA H 0.234010 0.510686 0.431002 0.080 Uiso 0.352(7) 1 calc R U P C 2
H1JB H 0.283721 0.573916 0.372641 0.080 Uiso 0.352(7) 1 calc R U P C 2
C1K C 0.1619(6) 0.6454(9) 0.4546(8) 0.056(3) Uani 0.352(7) 1 d D U P C 2
H1KA H 0.137159 0.635553 0.514427 0.067 Uiso 0.352(7) 1 calc R U P C 2
H1KB H 0.176952 0.698247 0.440499 0.067 Uiso 0.352(7) 1 calc R U P C 2
C1L C 0.0884(8) 0.6675(8) 0.4128(10) 0.075(4) Uani 0.352(7) 1 d D U P C 2
H1LA H 0.079217 0.611809 0.421832 0.090 Uiso 0.352(7) 1 calc R U P C 2
H1LB H 0.111346 0.683279 0.353303 0.090 Uiso 0.352(7) 1 calc R U P C 2
C1M C -0.0059(7) 0.7467(7) 0.4416(7) 0.069(3) Uani 0.352(7) 1 d D U P C 2
H1MA H -0.054637 0.746986 0.422587 0.082 Uiso 0.352(7) 1 calc R U P C 2
H1MB H -0.023509 0.737597 0.502062 0.082 Uiso 0.352(7) 1 calc R U P C 2
C1N C -0.0020(6) 0.8351(7) 0.4105(8) 0.060(3) Uani 0.352(7) 1 d D U P C 2
H1NA H 0.014750 0.844447 0.350686 0.090 Uiso 0.352(7) 1 calc R U P C 2
H1NB H 0.045356 0.835303 0.430274 0.090 Uiso 0.352(7) 1 calc R U P C 2
H1NC H -0.063480 0.884893 0.429681 0.090 Uiso 0.352(7) 1 calc R U P C 2
F16A F -0.0072(10) 0.7803(7) 0.2511(8) 0.0394(17) Uani 0.102(3) 1 d D U P A 2
F18A F 0.0769(7) 0.7407(10) 0.1380(6) 0.0327(19) Uani 0.102(3) 1 d D U P A 2
F17A F -0.0486(13) 0.739(2) 0.1685(16) 0.0281(18) Uani 0.102(3) 1 d D U P A 2

loop_
_atom_site_aniso_label
_atom_site_aniso_U_11
_atom_site_aniso_U_22
_atom_site_aniso_U_33
_atom_site_aniso_U_23
_atom_site_aniso_U_13
_atom_site_aniso_U_12
Cu1 0.01133(10) 0.01311(10) 0.02972(13) -0.00301(8) -0.00590(8) -0.00697(8)
Cu2 0.01106(10) 0.00970(10) 0.04530(16) -0.00439(9) -0.00779(9) -0.00307(8)
Cu3 0.00737(9) 0.01270(10) 0.03954(14) -0.00514(9) -0.00711(9) -0.00243(8)
F1 0.0222(6) 0.0169(5) 0.0345(7) 0.0065(5) -0.0130(5) -0.0095(5)
F2 0.0121(5) 0.0300(7) 0.0306(7) -0.0020(5) -0.0035(5) -0.0010(5)
F3 0.0344(7) 0.0224(6) 0.0536(8) -0.0061(6) -0.0306(6) -0.0083(5)
F4 0.0270(6) 0.0250(6) 0.0442(8) -0.0044(5) -0.0208(6) -0.0109(5)
F5 0.0262(6) 0.0168(6) 0.0583(9) 0.0091(5) -0.0265(6) -0.0090(5)
F6 0.0114(5) 0.0397(8) 0.0472(8) -0.0061(6) -0.0051(5) -0.0099(5)
F7 0.0162(6) 0.0206(7) 0.1510(18) -0.0304(9) -0.0085(8) -0.0073(5)
F8 0.0187(6) 0.0389(8) 0.0654(10) -0.0104(7) -0.0151(6) -0.0145(6)
F9 0.0272(7) 0.0444(9) 0.0581(10) 0.0042(7) -0.0043(7) -0.0246(7)
F10 0.0181(6) 0.0181(6) 0.0745(10) -0.0218(6) -0.0052(6) -0.0047(5)
F11 0.0712(12) 0.0583(10) 0.0496(10) -0.0116(8) 0.0115(8) -0.0540(10)
F12 0.0247(7) 0.0230(7) 0.1190(15) -0.0112(8) -0.0361(8) -0.0083(6)
F13 0.0302(7) 0.0192(6) 0.0583(9) 0.0114(6) -0.0282(6) -0.0112(5)
F14 0.0189(6) 0.0190(6) 0.0560(8) 0.0061(5) -0.0103(5) -0.0133(5)
F15 0.0329(7) 0.0185(6) 0.0549(9) -0.0126(6) -0.0059(6) -0.0093(5)
F16 0.0257(7) 0.0145(7) 0.0795(13) 0.0097(7) -0.0232(8) -0.0127(6)
F17 0.0272(8) 0.0177(7) 0.0498(9) -0.0099(6) -0.0125(6) 0.0012(6)
F18 0.0234(10) 0.0220(11) 0.0419(11) 0.0037(8) -0.0212(9) -0.0050(10)
N1 0.0103(6) 0.0116(6) 0.0270(8) -0.0032(6) -0.0058(6) -0.0046(5)
N2 0.0115(6) 0.0148(7) 0.0291(8) -0.0030(6) -0.0050(6) -0.0068(6)
N3 0.0112(7) 0.0148(7) 0.0488(11) -0.0049(7) -0.0087(7) -0.0055(6)
N4 0.0102(6) 0.0129(7) 0.0407(10) -0.0064(6) -0.0066(6) -0.0038(6)
N5 0.0094(6) 0.0112(7) 0.0326(9) -0.0025(6) -0.0066(6) -0.0039(5)
N6 0.0119(6) 0.0119(7) 0.0306(9) -0.0012(6) -0.0074(6) -0.0055(5)
C1 0.0103(7) 0.0133(7) 0.0198(8) -0.0026(6) -0.0037(6) -0.0059(6)
C2 0.0121(7) 0.0136(8) 0.0179(8) -0.0018(6) -0.0036(6) -0.0062(6)
C3 0.0115(7) 0.0141(8) 0.0239(9) -0.0018(6) -0.0040(6) -0.0067(6)
C4 0.0151(8) 0.0137(8) 0.0236(9) -0.0021(6) -0.0073(7) -0.0063(6)
C5 0.0140(8) 0.0152(8) 0.0359(11) -0.0003(7) -0.0101(7) -0.0062(7)
C6 0.0147(7) 0.0164(8) 0.0190(8) -0.0046(6) -0.0026(6) -0.0085(6)
C7 0.0183(8) 0.0153(8) 0.0237(9) -0.0050(7) -0.0043(7) -0.0072(7)
C8 0.0199(9) 0.0157(9) 0.0335(11) -0.0088(7) -0.0063(8) -0.0035(7)
C9 0.0196(9) 0.0253(10) 0.0330(11) -0.0163(8) -0.0012(8) -0.0058(8)
C10 0.0223(9) 0.0330(11) 0.0229(10) -0.0113(8) 0.0028(7) -0.0148(8)
C11 0.0173(8) 0.0212(9) 0.0198(9) -0.0051(7) -0.0016(7) -0.0106(7)
C12 0.0259(10) 0.0155(9) 0.0290(11) 0.0012(7) -0.0054(8) -0.0074(8)
C13 0.0256(11) 0.0386(14) 0.0498(15) -0.0247(12) 0.0038(10) -0.0051(10)
C14 0.0301(10) 0.0272(10) 0.0208(10) 0.0002(8) -0.0015(8) -0.0147(9)
C15 0.0135(7) 0.0122(7) 0.0179(8) -0.0027(6) -0.0032(6) -0.0066(6)
C16 0.0162(8) 0.0155(8) 0.0190(8) -0.0037(6) -0.0028(6) -0.0083(6)
C17 0.0179(8) 0.0192(8) 0.0212(9) -0.0023(7) -0.0054(7) -0.0113(7)
C18 0.0145(8) 0.0220(9) 0.0218(9) -0.0008(7) -0.0038(7) -0.0099(7)
C19 0.0183(8) 0.0220(9) 0.0170(8) -0.0049(7) -0.0002(6) -0.0097(7)
C20 0.0177(8) 0.0157(8) 0.0180(8) -0.0023(6) -0.0038(6) -0.0089(7)
C21 0.0223(9) 0.0358(11) 0.0241(10) -0.0150(8) 0.0001(7) -0.0170(8)
C22 0.0163(9) 0.0420(12) 0.0285(11) -0.0067(9) -0.0003(7) -0.0170(9)
C23 0.0272(10) 0.0328(11) 0.0202(9) -0.0077(8) -0.0026(7) -0.0194(9)
C24 0.0107(8) 0.0138(8) 0.0411(12) -0.0063(7) -0.0066(7) -0.0033(6)
C25 0.0086(7) 0.0154(8) 0.0293(10) -0.0054(7) -0.0028(6) -0.0042(6)
C26 0.0089(7) 0.0128(8) 0.0319(10) -0.0062(7) -0.0040(7) -0.0033(6)
C27 0.0121(8) 0.0159(9) 0.0643(16) -0.0081(9) -0.0090(9) -0.0048(7)
C28 0.0124(8) 0.0152(9) 0.0478(13) -0.0102(8) -0.0060(8) -0.0037(7)
C29 0.0111(7) 0.0163(8) 0.0219(9) -0.0053(7) 0.0000(6) -0.0047(6)
C30 0.0184(9) 0.0241(10) 0.0237(10) -0.0087(7) 0.0028(7) -0.0089(7)
C31 0.0350(11) 0.0350(12) 0.0184(10) -0.0068(8) 0.0052(8) -0.0190(10)
C32 0.0382(12) 0.0293(11) 0.0230(10) 0.0010(8) 0.0006(9) -0.0199(10)
C33 0.0266(10) 0.0200(9) 0.0265(10) -0.0018(7) -0.0009(8) -0.0121(8)
C34 0.0127(8) 0.0177(8) 0.0238(9) -0.0048(7) -0.0013(6) -0.0061(7)
C35 0.0307(11) 0.0269(11) 0.0291(11) -0.0156(9) 0.0011(9) -0.0066(9)
C36 0.070(2) 0.0400(15) 0.0267(12) 0.0077(10) -0.0040(12) -0.0296(14)
C37 0.0209(9) 0.0158(8) 0.0244(9) -0.0063(7) -0.0055(7) -0.0046(7)
C38 0.0103(7) 0.0123(7) 0.0212(9) -0.0034(6) -0.0031(6) -0.0020(6)
C39 0.0113(7) 0.0125(7) 0.0207(9) -0.0024(6) -0.0044(6) -0.0029(6)
C40 0.0098(7) 0.0141(8) 0.0245(9) -0.0023(6) -0.0042(6) -0.0027(6)
C41 0.0155(8) 0.0151(8) 0.0220(9) -0.0042(7) -0.0003(7) -0.0056(7)
C42 0.0208(9) 0.0252(10) 0.0203(9) -0.0015(7) -0.0061(7) -0.0086(8)
C43 0.0145(8) 0.0210(9) 0.0242(9) -0.0017(7) -0.0070(7) -0.0055(7)
C44 0.0152(8) 0.0331(11) 0.0219(9) -0.0043(8) -0.0062(7) -0.0076(8)
C45 0.0185(9) 0.0244(10) 0.0251(10) -0.0060(8) 0.0027(7) -0.0082(8)
C46 0.0201(10) 0.0483(14) 0.0289(11) -0.0024(10) -0.0126(8) -0.0090(10)
C47 0.0104(7) 0.0121(8) 0.0266(9) -0.0018(6) -0.0054(6) -0.0055(6)
C48 0.0119(7) 0.0141(8) 0.0239(9) -0.0010(6) -0.0058(6) -0.0071(6)
C49 0.0113(7) 0.0129(7) 0.0267(9) -0.0006(6) -0.0076(6) -0.0048(6)
C50 0.0140(8) 0.0148(8) 0.0408(12) -0.0003(7) -0.0104(8) -0.0074(7)
C51 0.0187(8) 0.0150(8) 0.0477(12) 0.0042(8) -0.0173(8) -0.0089(7)
C52 0.0112(7) 0.0147(8) 0.0256(9) 0.0002(6) -0.0068(6) -0.0076(6)
C53 0.0118(7) 0.0189(8) 0.0260(9) 0.0003(7) -0.0069(7) -0.0079(7)
C54 0.0121(8) 0.0202(9) 0.0375(11) -0.0023(8) -0.0094(7) -0.0057(7)
C55 0.0140(8) 0.0254(10) 0.0372(12) -0.0099(8) -0.0028(8) -0.0062(8)
C56 0.0192(9) 0.0296(10) 0.0274(10) -0.0079(8) -0.0037(7) -0.0103(8)
C57 0.0149(8) 0.0216(9) 0.0266(10) -0.0010(7) -0.0067(7) -0.0098(7)
C58 0.0159(8) 0.0313(11) 0.0274(10) 0.0002(8) -0.0099(7) -0.0084(8)
C59 0.0195(10) 0.0420(14) 0.0525(16) -0.0223(12) -0.0028(10) -0.0033(10)
C60 0.0218(9) 0.0390(12) 0.0256(10) -0.0010(9) -0.0101(8) -0.0117(9)
C61 0.0119(7) 0.0177(8) 0.0252(9) -0.0022(7) -0.0050(6) -0.0081(6)
C62 0.0172(8) 0.0215(9) 0.0264(10) -0.0011(7) -0.0057(7) -0.0113(7)
C63 0.0249(10) 0.0273(10) 0.0245(10) -0.0052(8) -0.0038(8) -0.0136(8)
C64 0.0283(10) 0.0215(9) 0.0290(11) -0.0031(8) -0.0099(8) -0.0122(8)
C65 0.0226(9) 0.0223(9) 0.0359(11) -0.0021(8) -0.0089(8) -0.0152(8)
C66 0.0137(8) 0.0194(9) 0.0304(10) -0.0035(7) -0.0057(7) -0.0090(7)
C67 0.0294(10) 0.0343(11) 0.0258(10) -0.0042(8) -0.0012(8) -0.0226(9)
C68 0.0486(14) 0.0299(12) 0.0357(13) -0.0082(9) -0.0086(10) -0.0225(11)
C69 0.0214(9) 0.0263(10) 0.0374(12) -0.0083(8) 0.0045(8) -0.0173(8)
B1 0.0149(8) 0.0132(8) 0.0168(9) -0.0014(7) -0.0058(7) -0.0068(7)
B2 0.0107(8) 0.0139(9) 0.0237(10) -0.0062(7) -0.0044(7) -0.0031(7)
B3 0.0115(8) 0.0138(8) 0.0228(10) 0.0024(7) -0.0069(7) -0.0076(7)
C77 0.071(6) 0.066(6) 0.116(8) -0.039(5) 0.014(5) -0.009(4)
C78 0.040(5) 0.069(5) 0.050(4) -0.011(4) -0.002(4) -0.007(4)
C79 0.049(6) 0.078(9) 0.088(10) -0.020(8) 0.012(7) -0.004(6)
C80 0.047(5) 0.080(7) 0.093(8) 0.038(6) -0.041(5) -0.018(5)
C81 0.048(6) 0.098(10) 0.064(7) -0.015(7) 0.005(5) -0.011(6)
C82 0.044(6) 0.086(9) 0.093(10) 0.013(7) -0.023(6) -0.012(6)
C83 0.050(7) 0.120(14) 0.138(12) -0.040(11) 0.013(7) -0.014(8)
C1A 0.118(6) 0.072(4) 0.083(5) -0.024(4) -0.012(4) -0.039(4)
C1B 0.110(7) 0.100(6) 0.140(12) -0.067(6) 0.017(6) -0.076(5)
C1C 0.104(5) 0.098(5) 0.047(4) -0.024(3) 0.021(3) -0.082(4)
C1D 0.119(5) 0.113(5) 0.037(4) -0.041(3) 0.028(3) -0.098(4)
C1E 0.143(6) 0.121(5) 0.033(4) -0.018(3) 0.015(4) -0.117(5)
C1F 0.152(6) 0.146(6) 0.030(3) -0.025(3) 0.013(3) -0.131(5)
C1G 0.232(10) 0.154(7) 0.044(4) 0.035(5) -0.055(5) -0.165(7)
C1H 0.074(8) 0.075(9) 0.063(8) -0.009(7) 0.004(6) -0.040(7)
C1I 0.099(8) 0.074(8) 0.043(7) -0.023(6) -0.005(6) -0.040(7)
C1J 0.063(6) 0.112(9) 0.040(8) -0.032(6) 0.009(5) -0.052(5)
C1K 0.061(5) 0.090(8) 0.036(6) -0.034(5) 0.010(4) -0.048(5)
C1L 0.066(6) 0.108(8) 0.077(10) -0.039(7) -0.014(6) -0.046(5)
C1M 0.066(6) 0.097(7) 0.056(6) -0.030(5) 0.005(5) -0.047(5)
C1N 0.034(4) 0.088(7) 0.056(6) 0.020(6) -0.016(4) -0.038(5)
F16A 0.033(3) 0.017(3) 0.067(3) -0.003(2) -0.024(3) -0.004(3)
F18A 0.022(3) 0.015(3) 0.063(3) 0.011(2) -0.023(2) -0.010(2)
F17A 0.017(3) 0.019(3) 0.046(3) -0.001(3) -0.015(2) -0.005(3)

loop_
_atom_type_symbol
_atom_type_description
_atom_type_scat_dispersion_real
_atom_type_scat_dispersion_imag
_atom_type_scat_source
C C 0.0033 0.0016 'International Tables Vol C Tables 4.2.6.8 and 6.1.1.4'
H H 0.0000 0.0000 'International Tables Vol C Tables 4.2.6.8 and 6.1.1.4'
B B 0.0013 0.0007 'International Tables Vol C Tables 4.2.6.8 and 6.1.1.4'
Cu Cu 0.3201 1.2651 'International Tables Vol C Tables 4.2.6.8 and 6.1.1.4'
F F 0.0171 0.0103 'International Tables Vol C Tables 4.2.6.8 and 6.1.1.4'
N N 0.0061 0.0033 'International Tables Vol C Tables 4.2.6.8 and 6.1.1.4'

loop_
_geom_angle_atom_site_label_1
_geom_angle_atom_site_label_2
_geom_angle_atom_site_label_3
_geom_angle
_geom_angle_site_symmetry_1
_geom_angle_site_symmetry_3
_geom_angle_publ_flag
N6 Cu1 N1 174.18(7) . . ?
N2 Cu2 N3 178.99(7) . . ?
N5 Cu3 N4 176.97(8) . . ?
N2 N1 Cu1 118.52(11) . . ?
C1 N1 Cu1 132.19(12) . . ?
C1 N1 N2 107.23(13) . . ?
N1 N2 Cu2 120.44(11) . . ?
C3 N2 Cu2 132.16(12) . . ?
C3 N2 N1 107.04(14) . . ?
N4 N3 Cu2 118.85(12) . . ?
C24 N3 Cu2 134.05(13) . . ?
C24 N3 N4 106.83(15) . . ?
N3 N4 Cu3 119.33(12) . . ?
C26 N4 Cu3 133.09(12) . . ?
C26 N4 N3 107.52(14) . . ?
N6 N5 Cu3 120.78(11) . . ?
C47 N5 Cu3 131.46(12) . . ?
C47 N5 N6 107.42(13) . . ?
N5 N6 Cu1 119.15(11) . . ?
C49 N6 Cu1 133.52(13) . . ?
C49 N6 N5 107.10(14) . . ?
N1 C1 C2 112.35(15) . . ?
N1 C1 C4 120.27(14) . . ?
C2 C1 C4 127.34(15) . . ?
C1 C2 B1 128.72(15) . . ?
C3 C2 C1 101.13(14) . . ?
C3 C2 B1 130.13(15) . . ?
N2 C3 C2 112.23(15) . . ?
N2 C3 C5 119.44(16) . . ?
C2 C3 C5 128.28(16) . . ?
F1 C4 C1 111.51(14) . . ?
F2 C4 F1 106.86(14) . . ?
F2 C4 F3 106.96(15) . . ?
F2 C4 C1 112.75(15) . . ?
F3 C4 F1 106.56(15) . . ?
F3 C4 C1 111.82(15) . . ?
F4 C5 F5 106.89(17) . . ?
F4 C5 C3 111.12(15) . . ?
F5 C5 C3 111.71(15) . . ?
F6 C5 F4 107.41(15) . . ?
F6 C5 F5 106.57(15) . . ?
F6 C5 C3 112.80(17) . . ?
C7 C6 B1 120.33(16) . . ?
C11 C6 C7 117.92(16) . . ?
C11 C6 B1 121.65(16) . . ?
C6 C7 C12 122.35(17) . . ?
C8 C7 C6 120.07(18) . . ?
C8 C7 C12 117.56(17) . . ?
C7 C8 H8 119.1 . . ?
C9 C8 C7 121.73(19) . . ?
C9 C8 H8 119.1 . . ?
C8 C9 C10 118.30(18) . . ?
C8 C9 C13 120.3(2) . . ?
C10 C9 C13 121.4(2) . . ?
C9 C10 H10 119.1 . . ?
C9 C10 C11 121.85(19) . . ?
C11 C10 H10 119.1 . . ?
C6 C11 C14 122.67(17) . . ?
C10 C11 C6 120.00(18) . . ?
C10 C11 C14 117.30(17) . . ?
C7 C12 H12A 109.5 . . ?
C7 C12 H12B 109.5 . . ?
C7 C12 H12C 109.5 . . ?
H12A C12 H12B 109.5 . . ?
H12A C12 H12C 109.5 . . ?
H12B C12 H12C 109.5 . . ?
C9 C13 H13A 109.5 . . ?
C9 C13 H13B 109.5 . . ?
C9 C13 H13C 109.5 . . ?
H13A C13 H13B 109.5 . . ?
H13A C13 H13C 109.5 . . ?
H13B C13 H13C 109.5 . . ?
C11 C14 H14A 109.5 . . ?
C11 C14 H14B 109.5 . . ?
C11 C14 H14C 109.5 . . ?
H14A C14 H14B 109.5 . . ?
H14A C14 H14C 109.5 . . ?
H14B C14 H14C 109.5 . . ?
C16 C15 B1 120.30(15) . . ?
C20 C15 C16 117.93(15) . . ?
C20 C15 B1 121.65(15) . . ?
C15 C16 C21 121.98(15) . . ?
C17 C16 C15 120.06(16) . . ?
C17 C16 C21 117.95(16) . . ?
C16 C17 H17 119.0 . . ?
C18 C17 C16 121.91(16) . . ?
C18 C17 H17 119.0 . . ?
C17 C18 C19 118.15(16) . . ?
C17 C18 C22 120.49(17) . . ?
C19 C18 C22 121.36(18) . . ?
C18 C19 H19 119.0 . . ?
C18 C19 C20 121.92(17) . . ?
C20 C19 H19 119.0 . . ?
C15 C20 C23 122.93(16) . . ?
C19 C20 C15 119.90(16) . . ?
C19 C20 C23 117.14(16) . . ?
C16 C21 H21A 109.5 . . ?
C16 C21 H21B 109.5 . . ?
C16 C21 H21C 109.5 . . ?
H21A C21 H21B 109.5 . . ?
H21A C21 H21C 109.5 . . ?
H21B C21 H21C 109.5 . . ?
C18 C22 H22A 109.5 . . ?
C18 C22 H22B 109.5 . . ?
C18 C22 H22C 109.5 . . ?
H22A C22 H22B 109.5 . . ?
H22A C22 H22C 109.5 . . ?
H22B C22 H22C 109.5 . . ?
C20 C23 H23A 109.5 . . ?
C20 C23 H23B 109.5 . . ?
C20 C23 H23C 109.5 . . ?
H23A C23 H23B 109.5 . . ?
H23A C23 H23C 109.5 . . ?
H23B C23 H23C 109.5 . . ?
N3 C24 C25 112.50(16) . . ?
N3 C24 C27 119.99(16) . . ?
C25 C24 C27 127.51(16) . . ?
C24 C25 C26 100.75(15) . . ?
C24 C25 B2 129.56(15) . . ?
C26 C25 B2 129.64(16) . . ?
N4 C26 C25 112.36(16) . . ?
N4 C26 C28 119.66(15) . . ?
C25 C26 C28 127.96(16) . . ?
F7 C27 F8 107.37(19) . . ?
F7 C27 F9 107.0(2) . . ?
F7 C27 C24 112.11(16) . . ?
F8 C27 C24 111.07(18) . . ?
F9 C27 F8 106.66(16) . . ?
F9 C27 C24 112.35(19) . . ?
F10 C28 F12 106.30(17) . . ?
F10 C28 C26 111.50(16) . . ?
F11 C28 F10 106.98(18) . . ?
F11 C28 F12 106.94(18) . . ?
F11 C28 C26 112.63(18) . . ?
F12 C28 C26 112.10(17) . . ?
C30 C29 C34 117.77(17) . . ?
C30 C29 B2 121.56(17) . . ?
C34 C29 B2 120.29(16) . . ?
C29 C30 C35 122.24(18) . . ?
C31 C30 C29 120.16(19) . . ?
C31 C30 C35 117.52(19) . . ?
C30 C31 H31 119.0 . . ?
C32 C31 C30 122.0(2) . . ?
C32 C31 H31 119.0 . . ?
C31 C32 C33 117.9(2) . . ?
C31 C32 C36 120.7(2) . . ?
C33 C32 C36 121.4(2) . . ?
C32 C33 H33 119.1 . . ?
C32 C33 C34 121.87(19) . . ?
C34 C33 H33 119.1 . . ?
C29 C34 C37 122.54(17) . . ?
C33 C34 C29 120.13(18) . . ?
C33 C34 C37 117.33(17) . . ?
C30 C35 H35A 109.5 . . ?
C30 C35 H35B 109.5 . . ?
C30 C35 H35C 109.5 . . ?
H35A C35 H35B 109.5 . . ?
H35A C35 H35C 109.5 . . ?
H35B C35 H35C 109.5 . . ?
C32 C36 H36A 109.5 . . ?
C32 C36 H36B 109.5 . . ?
C32 C36 H36C 109.5 . . ?
H36A C36 H36B 109.5 . . ?
H36A C36 H36C 109.5 . . ?
H36B C36 H36C 109.5 . . ?
C34 C37 H37A 109.5 . . ?
C34 C37 H37B 109.5 . . ?
C34 C37 H37C 109.5 . . ?
H37A C37 H37B 109.5 . . ?
H37A C37 H37C 109.5 . . ?
H37B C37 H37C 109.5 . . ?
C39 C38 B2 120.19(16) . . ?
C43 C38 C39 118.03(16) . . ?
C43 C38 B2 121.70(16) . . ?
C38 C39 C44 122.91(16) . . ?
C40 C39 C38 119.62(17) . . ?
C40 C39 C44 117.45(15) . . ?
C39 C40 H40 118.8 . . ?
C41 C40 C39 122.32(16) . . ?
C41 C40 H40 118.8 . . ?
C40 C41 C42 117.82(17) . . ?
C40 C41 C45 121.00(17) . . ?
C42 C41 C45 121.17(18) . . ?
C41 C42 H42 119.1 . . ?
C41 C42 C43 121.87(18) . . ?
C43 C42 H42 119.1 . . ?
C38 C43 C46 122.47(17) . . ?
C42 C43 C38 120.29(17) . . ?
C42 C43 C46 117.16(18) . . ?
C39 C44 H44A 109.5 . . ?
C39 C44 H44B 109.5 . . ?
C39 C44 H44C 109.5 . . ?
H44A C44 H44B 109.5 . . ?
H44A C44 H44C 109.5 . . ?
H44B C44 H44C 109.5 . . ?
C41 C45 H45A 109.5 . . ?
C41 C45 H45B 109.5 . . ?
C41 C45 H45C 109.5 . . ?
H45A C45 H45B 109.5 . . ?
H45A C45 H45C 109.5 . . ?
H45B C45 H45C 109.5 . . ?
C43 C46 H46A 109.5 . . ?
C43 C46 H46B 109.5 . . ?
C43 C46 H46C 109.5 . . ?
H46A C46 H46B 109.5 . . ?
H46A C46 H46C 109.5 . . ?
H46B C46 H46C 109.5 . . ?
N5 C47 C48 111.88(15) . . ?
N5 C47 C50 119.15(15) . . ?
C48 C47 C50 128.94(15) . . ?
C47 C48 C49 101.51(14) . . ?
C47 C48 B3 130.05(16) . . ?
C49 C48 B3 128.16(16) . . ?
N6 C49 C48 112.05(15) . . ?
N6 C49 C51 120.75(15) . . ?
C48 C49 C51 127.19(15) . . ?
F13 C50 C47 111.46(15) . . ?
F14 C50 F13 106.94(17) . . ?
F14 C50 C47 111.60(15) . . ?
F15 C50 F13 106.63(16) . . ?
F15 C50 F14 107.18(15) . . ?
F15 C50 C47 112.70(17) . . ?
F16 C51 F17 105.02(18) . . ?
F16 C51 F18 109.9(2) . . ?
F16 C51 C49 113.37(15) . . ?
F17 C51 C49 111.21(17) . . ?
F18 C51 F17 105.58(17) . . ?
F18 C51 C49 111.3(2) . . ?
F16A C51 C49 121.6(6) . . ?
F16A C51 F18A 101.8(9) . . ?
F16A C51 F17A 113.3(13) . . ?
F18A C51 C49 99.3(6) . . ?
F17A C51 C49 118.1(15) . . ?
F17A C51 F18A 95.3(13) . . ?
C53 C52 B3 120.21(17) . . ?
C57 C52 C53 118.06(17) . . ?
C57 C52 B3 121.72(16) . . ?
C52 C53 C58 122.30(17) . . ?
C54 C53 C52 119.58(18) . . ?
C54 C53 C58 118.12(16) . . ?
C53 C54 H54 118.9 . . ?
C55 C54 C53 122.16(18) . . ?
C55 C54 H54 118.9 . . ?
C54 C55 C56 118.08(18) . . ?
C54 C55 C59 121.1(2) . . ?
C56 C55 C59 120.8(2) . . ?
C55 C56 H56 119.2 . . ?
C57 C56 C55 121.7(2) . . ?
C57 C56 H56 119.2 . . ?
C52 C57 C60 122.66(17) . . ?
C56 C57 C52 120.36(17) . . ?
C56 C57 C60 116.95(18) . . ?
C53 C58 H58A 109.5 . . ?
C53 C58 H58B 109.5 . . ?
C53 C58 H58C 109.5 . . ?
H58A C58 H58B 109.5 . . ?
H58A C58 H58C 109.5 . . ?
H58B C58 H58C 109.5 . . ?
C55 C59 H59A 109.5 . . ?
C55 C59 H59B 109.5 . . ?
C55 C59 H59C 109.5 . . ?
H59A C59 H59B 109.5 . . ?
H59A C59 H59C 109.5 . . ?
H59B C59 H59C 109.5 . . ?
C57 C60 H60A 109.5 . . ?
C57 C60 H60B 109.5 . . ?
C57 C60 H60C 109.5 . . ?
H60A C60 H60B 109.5 . . ?
H60A C60 H60C 109.5 . . ?
H60B C60 H60C 109.5 . . ?
C62 C61 C66 117.51(17) . . ?
C62 C61 B3 122.09(15) . . ?
C66 C61 B3 120.35(16) . . ?
C61 C62 C67 123.07(17) . . ?
C63 C62 C61 120.35(17) . . ?
C63 C62 C67 116.53(18) . . ?
C62 C63 H63 119.1 . . ?
C64 C63 C62 121.82(19) . . ?
C64 C63 H63 119.1 . . ?
C63 C64 C65 118.23(19) . . ?
C63 C64 C68 121.1(2) . . ?
C65 C64 C68 120.64(19) . . ?
C64 C65 H65 119.0 . . ?
C64 C65 C66 122.04(18) . . ?
C66 C65 H65 119.0 . . ?
C61 C66 C69 122.01(17) . . ?
C65 C66 C61 119.96(18) . . ?
C65 C66 C69 118.03(17) . . ?
C62 C67 H67A 109.5 . . ?
C62 C67 H67B 109.5 . . ?
C62 C67 H67C 109.5 . . ?
H67A C67 H67B 109.5 . . ?
H67A C67 H67C 109.5 . . ?
H67B C67 H67C 109.5 . . ?
C64 C68 H68A 109.5 . . ?
C64 C68 H68B 109.5 . . ?
C64 C68 H68C 109.5 . . ?
H68A C68 H68B 109.5 . . ?
H68A C68 H68C 109.5 . . ?
H68B C68 H68C 109.5 . . ?
C66 C69 H69A 109.5 . . ?
C66 C69 H69B 109.5 . . ?
C66 C69 H69C 109.5 . . ?
H69A C69 H69B 109.5 . . ?
H69A C69 H69C 109.5 . . ?
H69B C69 H69C 109.5 . . ?
C6 B1 C2 117.30(15) . . ?
C15 B1 C2 117.06(15) . . ?
C15 B1 C6 125.64(15) . . ?
C29 B2 C25 120.02(16) . . ?
C38 B2 C25 119.62(16) . . ?
C38 B2 C29 120.34(15) . . ?
C52 B3 C48 118.13(16) . . ?
C61 B3 C48 116.66(15) . . ?
C61 B3 C52 125.21(15) . . ?
H77A C77 H77B 109.5 . . ?
H77A C77 H77C 109.5 . . ?
H77B C77 H77C 109.5 . . ?
C78 C77 H77A 109.5 . . ?
C78 C77 H77B 109.5 . . ?
C78 C77 H77C 109.5 . . ?
C77 C78 H78A 107.4 . . ?
C77 C78 H78B 107.4 . . ?
H78A C78 H78B 107.0 . . ?
C79 C78 C77 119.5(9) . . ?
C79 C78 H78A 107.4 . . ?
C79 C78 H78B 107.4 . . ?
C78 C79 H79A 107.2 . . ?
C78 C79 H79B 107.2 . . ?
H79A C79 H79B 106.8 . . ?
C80 C79 C78 120.6(10) . . ?
C80 C79 H79A 107.2 . . ?
C80 C79 H79B 107.2 . . ?
C79 C80 H80A 106.6 . . ?
C79 C80 H80B 106.6 . . ?
C79 C80 C81 123.0(10) . . ?
H80A C80 H80B 106.5 . . ?
C81 C80 H80A 106.6 . . ?
C81 C80 H80B 106.6 . . ?
C80 C81 H81A 107.1 . . ?
C80 C81 H81B 107.1 . . ?
H81A C81 H81B 106.8 . . ?
C82 C81 C80 120.9(8) . . ?
C82 C81 H81A 107.1 . . ?
C82 C81 H81B 107.1 . . ?
C81 C82 H82A 106.2 . . ?
C81 C82 H82B 106.2 . . ?
H82A C82 H82B 106.4 . . ?
C83 C82 C81 124.4(11) . . ?
C83 C82 H82A 106.2 . . ?
C83 C82 H82B 106.2 . . ?
C82 C83 H83A 109.5 . . ?
C82 C83 H83B 109.5 . . ?
C82 C83 H83C 109.5 . . ?
H83A C83 H83B 109.5 . . ?
H83A C83 H83C 109.5 . . ?
H83B C83 H83C 109.5 . . ?
H1AA C1A H1AB 109.5 . . ?
H1AA C1A H1AC 109.5 . . ?
H1AB C1A H1AC 109.5 . . ?
C1B C1A H1AA 109.5 . . ?
C1B C1A H1AB 109.5 . . ?
C1B C1A H1AC 109.5 . . ?
C1A C1B H1BA 109.2 . . ?
C1A C1B H1BB 109.2 . . ?
C1A C1B C1C 111.9(9) . . ?
H1BA C1B H1BB 107.9 . . ?
C1C C1B H1BA 109.2 . . ?
C1C C1B H1BB 109.2 . . ?
C1B C1C H1CA 108.5 . . ?
C1B C1C H1CB 108.5 . . ?
H1CA C1C H1CB 107.5 . . ?
C1D C1C C1B 115.1(7) . . ?
C1D C1C H1CA 108.5 . . ?
C1D C1C H1CB 108.5 . . ?
C1C C1D H1DA 108.9 . . ?
C1C C1D H1DB 108.9 . . ?
C1C C1D C1E 113.5(6) . . ?
H1DA C1D H1DB 107.7 . . ?
C1E C1D H1DA 108.9 . . ?
C1E C1D H1DB 108.9 . . ?
C1D C1E H1EA 108.2 . . ?
C1D C1E H1EB 108.2 . . ?
H1EA C1E H1EB 107.3 . . ?
C1F C1E C1D 116.5(6) . . ?
C1F C1E H1EA 108.2 . . ?
C1F C1E H1EB 108.2 . . ?
C1E C1F H1FA 108.5 . . ?
C1E C1F H1FB 108.5 . . ?
C1E C1F C1G 115.3(6) . . ?
H1FA C1F H1FB 107.5 . . ?
C1G C1F H1FA 108.5 . . ?
C1G C1F H1FB 108.5 . . ?
C1F C1G H1GA 109.5 . . ?
C1F C1G H1GB 109.5 . . ?
C1F C1G H1GC 109.5 . . ?
H1GA C1G H1GB 109.5 . . ?
H1GA C1G H1GC 109.5 . . ?
H1GB C1G H1GC 109.5 . . ?
H1HA C1H H1HB 109.5 . . ?
H1HA C1H H1HC 109.5 . . ?
H1HB C1H H1HC 109.5 . . ?
C1I C1H H1HA 109.5 . . ?
C1I C1H H1HB 109.5 . . ?
C1I C1H H1HC 109.5 . . ?
C1H C1I H1IA 108.6 . . ?
C1H C1I H1IB 108.6 . . ?
H1IA C1I H1IB 107.5 . . ?
C1J C1I C1H 114.8(11) . . ?
C1J C1I H1IA 108.6 . . ?
C1J C1I H1IB 108.6 . . ?
C1I C1J H1JA 109.0 . . ?
C1I C1J H1JB 109.0 . . ?
C1I C1J C1K 112.9(10) . . ?
H1JA C1J H1JB 107.8 . . ?
C1K C1J H1JA 109.0 . . ?
C1K C1J H1JB 109.0 . . ?
C1J C1K H1KA 109.3 . . ?
C1J C1K H1KB 109.3 . . ?
H1KA C1K H1KB 108.0 . . ?
C1L C1K C1J 111.4(9) . . ?
C1L C1K H1KA 109.3 . . ?
C1L C1K H1KB 109.3 . . ?
C1K C1L H1LA 108.7 . . ?
C1K C1L H1LB 108.7 . . ?
C1K C1L C1M 114.1(9) . . ?
H1LA C1L H1LB 107.6 . . ?
C1M C1L H1LA 108.7 . . ?
C1M C1L H1LB 108.7 . . ?
C1L C1M H1MA 109.4 . . ?
C1L C1M H1MB 109.4 . . ?
H1MA C1M H1MB 108.0 . . ?
C1N C1M C1L 111.0(9) . . ?
C1N C1M H1MA 109.4 . . ?
C1N C1M H1MB 109.4 . . ?
C1M C1N H1NA 109.5 . . ?
C1M C1N H1NB 109.5 . . ?
C1M C1N H1NC 109.5 . . ?
H1NA C1N H1NB 109.5 . . ?
H1NA C1N H1NC 109.5 . . ?
H1NB C1N H1NC 109.5 . . ?

loop_
_geom_bond_atom_site_label_1
_geom_bond_atom_site_label_2
_geom_bond_distance
_geom_bond_site_symmetry_2
_geom_bond_publ_flag
Cu1 N1 1.8752(14) . ?
Cu1 N6 1.8748(15) . ?
Cu2 N2 1.8601(15) . ?
Cu2 N3 1.8613(16) . ?
Cu3 N4 1.8663(15) . ?
Cu3 N5 1.8645(14) . ?
F1 C4 1.339(2) . ?
F2 C4 1.333(2) . ?
F3 C4 1.334(2) . ?
F4 C5 1.338(2) . ?
F5 C5 1.341(2) . ?
F6 C5 1.334(2) . ?
F7 C27 1.330(2) . ?
F8 C27 1.338(3) . ?
F9 C27 1.331(3) . ?
F10 C28 1.332(2) . ?
F11 C28 1.320(3) . ?
F12 C28 1.336(2) . ?
F13 C50 1.343(2) . ?
F14 C50 1.336(2) . ?
F15 C50 1.335(3) . ?
F16 C51 1.323(2) . ?
F17 C51 1.364(2) . ?
F18 C51 1.333(2) . ?
N1 N2 1.368(2) . ?
N1 C1 1.345(2) . ?
N2 C3 1.350(2) . ?
N3 N4 1.360(2) . ?
N3 C24 1.351(2) . ?
N4 C26 1.344(2) . ?
N5 N6 1.362(2) . ?
N5 C47 1.352(2) . ?
N6 C49 1.348(2) . ?
C1 C2 1.400(2) . ?
C1 C4 1.491(2) . ?
C2 C3 1.399(2) . ?
C2 B1 1.577(3) . ?
C3 C5 1.496(2) . ?
C6 C7 1.419(3) . ?
C6 C11 1.413(2) . ?
C6 B1 1.569(3) . ?
C7 C8 1.393(3) . ?
C7 C12 1.510(3) . ?
C8 H8 0.9500 . ?
C8 C9 1.383(3) . ?
C9 C10 1.389(3) . ?
C9 C13 1.512(3) . ?
C10 H10 0.9500 . ?
C10 C11 1.393(3) . ?
C11 C14 1.516(3) . ?
C12 H12A 0.9800 . ?
C12 H12B 0.9800 . ?
C12 H12C 0.9800 . ?
C13 H13A 0.9800 . ?
C13 H13B 0.9800 . ?
C13 H13C 0.9800 . ?
C14 H14A 0.9800 . ?
C14 H14B 0.9800 . ?
C14 H14C 0.9800 . ?
C15 C16 1.420(2) . ?
C15 C20 1.414(2) . ?
C15 B1 1.567(2) . ?
C16 C17 1.392(2) . ?
C16 C21 1.508(3) . ?
C17 H17 0.9500 . ?
C17 C18 1.386(3) . ?
C18 C19 1.387(3) . ?
C18 C22 1.508(3) . ?
C19 H19 0.9500 . ?
C19 C20 1.398(2) . ?
C20 C23 1.514(3) . ?
C21 H21A 0.9800 . ?
C21 H21B 0.9800 . ?
C21 H21C 0.9800 . ?
C22 H22A 0.9800 . ?
C22 H22B 0.9800 . ?
C22 H22C 0.9800 . ?
C23 H23A 0.9800 . ?
C23 H23B 0.9800 . ?
C23 H23C 0.9800 . ?
C24 C25 1.399(3) . ?
C24 C27 1.502(3) . ?
C25 C26 1.401(2) . ?
C25 B2 1.573(3) . ?
C26 C28 1.491(3) . ?
C29 C30 1.415(3) . ?
C29 C34 1.417(3) . ?
C29 B2 1.566(3) . ?
C30 C31 1.391(3) . ?
C30 C35 1.516(3) . ?
C31 H31 0.9500 . ?
C31 C32 1.389(3) . ?
C32 C33 1.389(3) . ?
C32 C36 1.512(3) . ?
C33 H33 0.9500 . ?
C33 C34 1.394(3) . ?
C34 C37 1.510(3) . ?
C35 H35A 0.9800 . ?
C35 H35B 0.9800 . ?
C35 H35C 0.9800 . ?
C36 H36A 0.9800 . ?
C36 H36B 0.9800 . ?
C36 H36C 0.9800 . ?
C37 H37A 0.9800 . ?
C37 H37B 0.9800 . ?
C37 H37C 0.9800 . ?
C38 C39 1.420(2) . ?
C38 C43 1.411(3) . ?
C38 B2 1.564(3) . ?
C39 C40 1.391(2) . ?
C39 C44 1.514(3) . ?
C40 H40 0.9500 . ?
C40 C41 1.388(3) . ?
C41 C42 1.389(3) . ?
C41 C45 1.507(3) . ?
C42 H42 0.9500 . ?
C42 C43 1.390(3) . ?
C43 C46 1.523(3) . ?
C44 H44A 0.9800 . ?
C44 H44B 0.9800 . ?
C44 H44C 0.9800 . ?
C45 H45A 0.9800 . ?
C45 H45B 0.9800 . ?
C45 H45C 0.9800 . ?
C46 H46A 0.9800 . ?
C46 H46B 0.9800 . ?
C46 H46C 0.9800 . ?
C47 C48 1.393(2) . ?
C47 C50 1.490(2) . ?
C48 C49 1.401(2) . ?
C48 B3 1.581(2) . ?
C49 C51 1.492(3) . ?
C51 F16A 1.308(6) . ?
C51 F18A 1.381(6) . ?
C51 F17A 1.343(6) . ?
C52 C53 1.422(2) . ?
C52 C57 1.408(3) . ?
C52 B3 1.571(3) . ?
C53 C54 1.393(3) . ?
C53 C58 1.509(3) . ?
C54 H54 0.9500 . ?
C54 C55 1.383(3) . ?
C55 C56 1.391(3) . ?
C55 C59 1.515(3) . ?
C56 H56 0.9500 . ?
C56 C57 1.390(3) . ?
C57 C60 1.516(3) . ?
C58 H58A 0.9800 . ?
C58 H58B 0.9800 . ?
C58 H58C 0.9800 . ?
C59 H59A 0.9800 . ?
C59 H59B 0.9800 . ?
C59 H59C 0.9800 . ?
C60 H60A 0.9800 . ?
C60 H60B 0.9800 . ?
C60 H60C 0.9800 . ?
C61 C62 1.418(3) . ?
C61 C66 1.425(2) . ?
C61 B3 1.560(3) . ?
C62 C63 1.394(3) . ?
C62 C67 1.516(3) . ?
C63 H63 0.9500 . ?
C63 C64 1.385(3) . ?
C64 C65 1.386(3) . ?
C64 C68 1.508(3) . ?
C65 H65 0.9500 . ?
C65 C66 1.393(3) . ?
C66 C69 1.515(3) . ?
C67 H67A 0.9800 . ?
C67 H67B 0.9800 . ?
C67 H67C 0.9800 . ?
C68 H68A 0.9800 . ?
C68 H68B 0.9800 . ?
C68 H68C 0.9800 . ?
C69 H69A 0.9800 . ?
C69 H69B 0.9800 . ?
C69 H69C 0.9800 . ?
C77 H77A 0.9800 . ?
C77 H77B 0.9800 . ?
C77 H77C 0.9800 . ?
C77 C78 1.481(9) . ?
C78 H78A 0.9900 . ?
C78 H78B 0.9900 . ?
C78 C79 1.460(9) . ?
C79 H79A 0.9900 . ?
C79 H79B 0.9900 . ?
C79 C80 1.453(9) . ?
C80 H80A 0.9900 . ?
C80 H80B 0.9900 . ?
C80 C81 1.465(7) . ?
C81 H81A 0.9900 . ?
C81 H81B 0.9900 . ?
C81 C82 1.453(9) . ?
C82 H82A 0.9900 . ?
C82 H82B 0.9900 . ?
C82 C83 1.441(9) . ?
C83 H83A 0.9800 . ?
C83 H83B 0.9800 . ?
C83 H83C 0.9800 . ?
C1A H1AA 0.9800 . ?
C1A H1AB 0.9800 . ?
C1A H1AC 0.9800 . ?
C1A C1B 1.473(10) . ?
C1B H1BA 0.9900 . ?
C1B H1BB 0.9900 . ?
C1B C1C 1.508(9) . ?
C1C H1CA 0.9900 . ?
C1C H1CB 0.9900 . ?
C1C C1D 1.500(8) . ?
C1D H1DA 0.9900 . ?
C1D H1DB 0.9900 . ?
C1D C1E 1.512(8) . ?
C1E H1EA 0.9900 . ?
C1E H1EB 0.9900 . ?
C1E C1F 1.482(8) . ?
C1F H1FA 0.9900 . ?
C1F H1FB 0.9900 . ?
C1F C1G 1.513(8) . ?
C1G H1GA 0.9800 . ?
C1G H1GB 0.9800 . ?
C1G H1GC 0.9800 . ?
C1H H1HA 0.9800 . ?
C1H H1HB 0.9800 . ?
C1H H1HC 0.9800 . ?
C1H C1I 1.504(11) . ?
C1I H1IA 0.9900 . ?
C1I H1IB 0.9900 . ?
C1I C1J 1.492(11) . ?
C1J H1JA 0.9900 . ?
C1J H1JB 0.9900 . ?
C1J C1K 1.530(10) . ?
C1K H1KA 0.9900 . ?
C1K H1KB 0.9900 . ?
C1K C1L 1.494(10) . ?
C1L H1LA 0.9900 . ?
C1L H1LB 0.9900 . ?
C1L C1M 1.522(10) . ?
C1M H1MA 0.9900 . ?
C1M H1MB 0.9900 . ?
C1M C1N 1.460(10) . ?
C1N H1NA 0.9800 . ?
C1N H1NB 0.9800 . ?
C1N H1NC 0.9800 . ?

loop_
_geom_torsion_atom_site_label_1
_geom_torsion_atom_site_label_2
_geom_torsion_atom_site_label_3
_geom_torsion_atom_site_label_4
_geom_torsion
_geom_torsion_site_symmetry_1
_geom_torsion_site_symmetry_2
_geom_torsion_site_symmetry_3
_geom_torsion_site_symmetry_4
_geom_torsion_publ_flag
Cu1 N1 N2 Cu2 19.44(19) . . . . ?
Cu1 N1 N2 C3 -166.68(12) . . . . ?
Cu1 N1 C1 C2 163.78(14) . . . . ?
Cu1 N1 C1 C4 -18.2(3) . . . . ?
Cu1 N6 C49 C48 -176.37(14) . . . . ?
Cu1 N6 C49 C51 4.9(3) . . . . ?
Cu2 N2 C3 C2 173.74(14) . . . . ?
Cu2 N2 C3 C5 -8.6(3) . . . . ?
Cu2 N3 N4 Cu3 9.5(2) . . . . ?
Cu2 N3 N4 C26 -172.94(14) . . . . ?
Cu2 N3 C24 C25 171.80(16) . . . . ?
Cu2 N3 C24 C27 -7.9(3) . . . . ?
Cu3 N4 C26 C25 175.75(15) . . . . ?
Cu3 N4 C26 C28 -2.6(3) . . . . ?
Cu3 N5 N6 Cu1 -8.8(2) . . . . ?
Cu3 N5 N6 C49 175.98(13) . . . . ?
Cu3 N5 C47 C48 -174.22(14) . . . . ?
Cu3 N5 C47 C50 7.7(3) . . . . ?
N1 N2 C3 C2 0.9(2) . . . . ?
N1 N2 C3 C5 178.50(16) . . . . ?
N1 C1 C2 C3 -0.3(2) . . . . ?
N1 C1 C2 B1 178.12(17) . . . . ?
N1 C1 C4 F1 -141.96(17) . . . . ?
N1 C1 C4 F2 97.8(2) . . . . ?
N1 C1 C4 F3 -22.8(2) . . . . ?
N2 N1 C1 C2 0.9(2) . . . . ?
N2 N1 C1 C4 178.86(16) . . . . ?
N2 C3 C5 F4 -146.86(17) . . . . ?
N2 C3 C5 F5 -27.6(3) . . . . ?
N2 C3 C5 F6 92.4(2) . . . . ?
N3 N4 C26 C25 -1.3(2) . . . . ?
N3 N4 C26 C28 -179.60(18) . . . . ?
N3 C24 C25 C26 1.1(2) . . . . ?
N3 C24 C25 B2 -176.4(2) . . . . ?
N3 C24 C27 F7 15.8(3) . . . . ?
N3 C24 C27 F8 136.0(2) . . . . ?
N3 C24 C27 F9 -104.7(2) . . . . ?
N4 N3 C24 C25 -1.9(3) . . . . ?
N4 N3 C24 C27 178.4(2) . . . . ?
N4 C26 C28 F10 149.36(19) . . . . ?
N4 C26 C28 F11 -90.4(2) . . . . ?
N4 C26 C28 F12 30.3(3) . . . . ?
N5 N6 C49 C48 -2.2(2) . . . . ?
N5 N6 C49 C51 179.14(17) . . . . ?
N5 C47 C48 C49 -0.3(2) . . . . ?
N5 C47 C48 B3 173.89(18) . . . . ?
N5 C47 C50 F13 35.7(3) . . . . ?
N5 C47 C50 F14 155.21(18) . . . . ?
N5 C47 C50 F15 -84.1(2) . . . . ?
N6 N5 C47 C48 -1.0(2) . . . . ?
N6 N5 C47 C50 -179.10(17) . . . . ?
N6 C49 C51 F16 11.2(3) . . . . ?
N6 C49 C51 F17 -106.8(2) . . . . ?
N6 C49 C51 F18 135.7(2) . . . . ?
N6 C49 C51 F16A -64.0(9) . . . . ?
N6 C49 C51 F18A 46.1(7) . . . . ?
N6 C49 C51 F17A 147.2(14) . . . . ?
C1 N1 N2 Cu2 -174.91(12) . . . . ?
C1 N1 N2 C3 -1.0(2) . . . . ?
C1 C2 C3 N2 -0.3(2) . . . . ?
C1 C2 C3 C5 -177.71(19) . . . . ?
C1 C2 B1 C6 48.8(3) . . . . ?
C1 C2 B1 C15 -130.66(19) . . . . ?
C2 C1 C4 F1 35.7(3) . . . . ?
C2 C1 C4 F2 -84.5(2) . . . . ?
C2 C1 C4 F3 154.90(18) . . . . ?
C2 C3 C5 F4 30.4(3) . . . . ?
C2 C3 C5 F5 149.64(19) . . . . ?
C2 C3 C5 F6 -90.3(2) . . . . ?
C3 C2 B1 C6 -133.1(2) . . . . ?
C3 C2 B1 C15 47.4(3) . . . . ?
C4 C1 C2 C3 -178.16(18) . . . . ?
C4 C1 C2 B1 0.3(3) . . . . ?
C6 C7 C8 C9 2.3(3) . . . . ?
C7 C6 C11 C10 1.7(3) . . . . ?
C7 C6 C11 C14 -176.75(17) . . . . ?
C7 C6 B1 C2 -131.55(17) . . . . ?
C7 C6 B1 C15 47.9(3) . . . . ?
C7 C8 C9 C10 0.9(3) . . . . ?
C7 C8 C9 C13 -178.7(2) . . . . ?
C8 C9 C10 C11 -2.9(3) . . . . ?
C9 C10 C11 C6 1.6(3) . . . . ?
C9 C10 C11 C14 -179.92(19) . . . . ?
C11 C6 C7 C8 -3.6(3) . . . . ?
C11 C6 C7 C12 178.18(17) . . . . ?
C11 C6 B1 C2 44.8(2) . . . . ?
C11 C6 B1 C15 -135.78(19) . . . . ?
C12 C7 C8 C9 -179.35(19) . . . . ?
C13 C9 C10 C11 176.7(2) . . . . ?
C15 C16 C17 C18 1.7(3) . . . . ?
C16 C15 C20 C19 2.7(3) . . . . ?
C16 C15 C20 C23 -175.12(17) . . . . ?
C16 C15 B1 C2 -132.75(17) . . . . ?
C16 C15 B1 C6 47.8(3) . . . . ?
C16 C17 C18 C19 1.4(3) . . . . ?
C16 C17 C18 C22 -179.21(18) . . . . ?
C17 C18 C19 C20 -2.5(3) . . . . ?
C18 C19 C20 C15 0.4(3) . . . . ?
C18 C19 C20 C23 178.37(18) . . . . ?
C20 C15 C16 C17 -3.7(3) . . . . ?
C20 C15 C16 C21 177.68(17) . . . . ?
C20 C15 B1 C2 43.2(2) . . . . ?
C20 C15 B1 C6 -136.22(19) . . . . ?
C21 C16 C17 C18 -179.62(18) . . . . ?
C22 C18 C19 C20 178.11(18) . . . . ?
C24 N3 N4 Cu3 -175.63(14) . . . . ?
C24 N3 N4 C26 1.9(2) . . . . ?
C24 C25 C26 N4 0.2(2) . . . . ?
C24 C25 C26 C28 178.3(2) . . . . ?
C24 C25 B2 C29 128.3(2) . . . . ?
C24 C25 B2 C38 -50.0(3) . . . . ?
C25 C24 C27 F7 -163.8(2) . . . . ?
C25 C24 C27 F8 -43.7(3) . . . . ?
C25 C24 C27 F9 75.7(3) . . . . ?
C25 C26 C28 F10 -28.6(3) . . . . ?
C25 C26 C28 F11 91.6(3) . . . . ?
C25 C26 C28 F12 -147.7(2) . . . . ?
C26 C25 B2 C29 -48.5(3) . . . . ?
C26 C25 B2 C38 133.2(2) . . . . ?
C27 C24 C25 C26 -179.2(2) . . . . ?
C27 C24 C25 B2 3.3(4) . . . . ?
C29 C30 C31 C32 -2.8(3) . . . . ?
C30 C29 C34 C33 -1.2(3) . . . . ?
C30 C29 C34 C37 178.96(17) . . . . ?
C30 C29 B2 C25 -51.5(2) . . . . ?
C30 C29 B2 C38 126.85(19) . . . . ?
C30 C31 C32 C33 -0.6(4) . . . . ?
C30 C31 C32 C36 179.4(2) . . . . ?
C31 C32 C33 C34 3.2(3) . . . . ?
C32 C33 C34 C29 -2.2(3) . . . . ?
C32 C33 C34 C37 177.60(19) . . . . ?
C34 C29 C30 C31 3.6(3) . . . . ?
C34 C29 C30 C35 -179.66(18) . . . . ?
C34 C29 B2 C25 135.80(18) . . . . ?
C34 C29 B2 C38 -45.9(2) . . . . ?
C35 C30 C31 C32 -179.6(2) . . . . ?
C36 C32 C33 C34 -176.9(2) . . . . ?
C38 C39 C40 C41 -0.9(3) . . . . ?
C39 C38 C43 C42 1.9(3) . . . . ?
C39 C38 C43 C46 178.54(19) . . . . ?
C39 C38 B2 C25 133.38(18) . . . . ?
C39 C38 B2 C29 -45.0(2) . . . . ?
C39 C40 C41 C42 1.6(3) . . . . ?
C39 C40 C41 C45 -179.02(17) . . . . ?
C40 C41 C42 C43 -0.6(3) . . . . ?
C41 C42 C43 C38 -1.2(3) . . . . ?
C41 C42 C43 C46 -178.0(2) . . . . ?
C43 C38 C39 C40 -0.9(3) . . . . ?
C43 C38 C39 C44 178.02(17) . . . . ?
C43 C38 B2 C25 -49.9(2) . . . . ?
C43 C38 B2 C29 131.81(19) . . . . ?
C44 C39 C40 C41 -179.85(17) . . . . ?
C45 C41 C42 C43 -179.96(19) . . . . ?
C47 N5 N6 Cu1 177.08(13) . . . . ?
C47 N5 N6 C49 1.9(2) . . . . ?
C47 C48 C49 N6 1.5(2) . . . . ?
C47 C48 C49 C51 -179.91(19) . . . . ?
C47 C48 B3 C52 132.4(2) . . . . ?
C47 C48 B3 C61 -48.4(3) . . . . ?
C48 C47 C50 F13 -142.0(2) . . . . ?
C48 C47 C50 F14 -22.5(3) . . . . ?
C48 C47 C50 F15 98.1(2) . . . . ?
C48 C49 C51 F16 -167.3(2) . . . . ?
C48 C49 C51 F17 74.7(2) . . . . ?
C48 C49 C51 F18 -42.7(3) . . . . ?
C48 C49 C51 F16A 117.6(9) . . . . ?
C48 C49 C51 F18A -132.4(7) . . . . ?
C48 C49 C51 F17A -31.2(14) . . . . ?
C49 C48 B3 C52 -54.9(3) . . . . ?
C49 C48 B3 C61 124.3(2) . . . . ?
C50 C47 C48 C49 177.6(2) . . . . ?
C50 C47 C48 B3 -8.3(3) . . . . ?
C52 C53 C54 C55 -2.9(3) . . . . ?
C53 C52 C57 C56 -0.2(3) . . . . ?
C53 C52 C57 C60 177.75(17) . . . . ?
C53 C52 B3 C48 130.69(18) . . . . ?
C53 C52 B3 C61 -48.5(3) . . . . ?
C53 C54 C55 C56 0.9(3) . . . . ?
C53 C54 C55 C59 -179.4(2) . . . . ?
C54 C55 C56 C57 1.5(3) . . . . ?
C55 C56 C57 C52 -1.9(3) . . . . ?
C55 C56 C57 C60 -179.92(19) . . . . ?
C57 C52 C53 C54 2.5(3) . . . . ?
C57 C52 C53 C58 -178.09(17) . . . . ?
C57 C52 B3 C48 -49.7(2) . . . . ?
C57 C52 B3 C61 131.15(19) . . . . ?
C58 C53 C54 C55 177.63(19) . . . . ?
C59 C55 C56 C57 -178.2(2) . . . . ?
C61 C62 C63 C64 -1.2(3) . . . . ?
C62 C61 C66 C65 3.1(3) . . . . ?
C62 C61 C66 C69 -177.90(18) . . . . ?
C62 C61 B3 C48 -41.7(2) . . . . ?
C62 C61 B3 C52 137.48(19) . . . . ?
C62 C63 C64 C65 2.7(3) . . . . ?
C62 C63 C64 C68 -176.9(2) . . . . ?
C63 C64 C65 C66 -1.4(3) . . . . ?
C64 C65 C66 C61 -1.6(3) . . . . ?
C64 C65 C66 C69 179.36(19) . . . . ?
C66 C61 C62 C63 -1.7(3) . . . . ?
C66 C61 C62 C67 175.34(18) . . . . ?
C66 C61 B3 C48 135.55(17) . . . . ?
C66 C61 B3 C52 -45.3(3) . . . . ?
C67 C62 C63 C64 -178.43(19) . . . . ?
C68 C64 C65 C66 178.3(2) . . . . ?
B1 C2 C3 N2 -178.76(17) . . . . ?
B1 C2 C3 C5 3.9(3) . . . . ?
B1 C6 C7 C8 172.88(17) . . . . ?
B1 C6 C7 C12 -5.4(3) . . . . ?
B1 C6 C11 C10 -174.72(17) . . . . ?
B1 C6 C11 C14 6.9(3) . . . . ?
B1 C15 C16 C17 172.38(16) . . . . ?
B1 C15 C16 C21 -6.2(3) . . . . ?
B1 C15 C20 C19 -173.39(17) . . . . ?
B1 C15 C20 C23 8.8(3) . . . . ?
B2 C25 C26 N4 177.64(19) . . . . ?
B2 C25 C26 C28 -4.2(4) . . . . ?
B2 C29 C30 C31 -169.26(18) . . . . ?
B2 C29 C30 C35 7.4(3) . . . . ?
B2 C29 C34 C33 171.80(17) . . . . ?
B2 C29 C34 C37 -8.0(3) . . . . ?
B2 C38 C39 C40 175.96(16) . . . . ?
B2 C38 C39 C44 -5.1(3) . . . . ?
B2 C38 C43 C42 -174.93(18) . . . . ?
B2 C38 C43 C46 1.7(3) . . . . ?
B3 C48 C49 N6 -172.81(18) . . . . ?
B3 C48 C49 C51 5.8(3) . . . . ?
B3 C52 C53 C54 -177.84(16) . . . . ?
B3 C52 C53 C58 1.6(3) . . . . ?
B3 C52 C57 C56 -179.83(17) . . . . ?
B3 C52 C57 C60 -1.9(3) . . . . ?
B3 C61 C62 C63 175.59(18) . . . . ?
B3 C61 C62 C67 -7.3(3) . . . . ?
B3 C61 C66 C65 -174.33(17) . . . . ?
B3 C61 C66 C69 4.7(3) . . . . ?
C77 C78 C79 C80 179.2(16) . . . . ?
C78 C79 C80 C81 -180.0(14) . . . . ?
C79 C80 C81 C82 -177(3) . . . . ?
C80 C81 C82 C83 177.2(17) . . . . ?
C1A C1B C1C C1D -179.3(9) . . . . ?
C1B C1C C1D C1E 179.6(9) . . . . ?
C1C C1D C1E C1F -174.2(6) . . . . ?
C1D C1E C1F C1G -173.7(7) . . . . ?
C1H C1I C1J C1K 178.3(16) . . . . ?
C1I C1J C1K C1L -166.6(14) . . . . ?
C1J C1K C1L C1M 173.9(13) . . . . ?
C1K C1L C1M C1N 73.6(16) . . . . ?
